data_7237537
loop_
_publ_author_name
'Xue, Lan'
'Tian, Chengbo'
'Liang, Hua'
'Deng, Linlong'
'Tan, Yuanzhi'
'Wei, Zhanhua'
'Xie, Suyuan'

_publ_section_title
;
 From C60Ph5Cl to C60Ph6: complete phenylation of C60 derivative renders
 superior organic photovoltaic performance
;
_journal_issue 46
_journal_name_full 'Journal of Materials Chemistry C'
_journal_page_first 12721
_journal_paper_doi 10.1039/C8TC05027A
_journal_volume 6
_journal_year 2018
_chemical_formula_moiety 'C96 H30'
_chemical_formula_sum 'C96 H30'
_chemical_formula_weight 1183.20
_space_group_crystal_system monoclinic
_space_group_IT_number 14
_space_group_name_Hall '-P 2ybc'
_space_group_name_H-M_alt 'P 1 21/c 1'
_atom_sites_solution_hydrogens geom
_atom_sites_solution_primary direct
_atom_sites_solution_secondary difmap
_audit_creation_date 2014-06-12
_audit_creation_method
;
Olex2 1.2
(compiled 2014.05.21 svn.r2940 for OlexSys, GUI svn.r4846)
;
_audit_update_record
;
2014-06-21 deposited with the CCDC.
2018-10-31 downloaded from the CCDC.
;
_cell_angle_alpha 90.00
_cell_angle_beta 110.524(4)
_cell_angle_gamma 90.00
_cell_formula_units_Z 8
_cell_length_a 22.965(4)
_cell_length_b 26.334(5)
_cell_length_c 19.819(4)
_cell_measurement_temperature 293(2)
_cell_volume 11225(4)
_computing_molecular_graphics 'Olex2 (Dolomanov et al., 2009)'
_computing_publication_material 'Olex2 (Dolomanov et al., 2009)'
_computing_structure_refinement 'XH (Sheldrick, 2008)'
_computing_structure_solution 'SHELXS-97 (Sheldrick, 1990)'
_diffrn_ambient_temperature 293(2)
_diffrn_measured_fraction_theta_full 0.936
_diffrn_measured_fraction_theta_max 0.936
_diffrn_radiation_monochromator graphite
_diffrn_radiation_type MoK\a
_diffrn_radiation_wavelength 0.71073
_diffrn_reflns_av_R_equivalents 0.0936
_diffrn_reflns_av_unetI/netI 0.1081
_diffrn_reflns_limit_h_max 27
_diffrn_reflns_limit_h_min -26
_diffrn_reflns_limit_k_max 31
_diffrn_reflns_limit_k_min -31
_diffrn_reflns_limit_l_max 23
_diffrn_reflns_limit_l_min -23
_diffrn_reflns_number 69800
_diffrn_reflns_theta_full 25.00
_diffrn_reflns_theta_max 25.00
_diffrn_reflns_theta_min 3.02
_diffrn_source 'fine-focus sealed tube'
_exptl_absorpt_coefficient_mu 0.080
_exptl_crystal_density_diffrn 1.400
_exptl_crystal_density_method 'not measured'
_exptl_crystal_F_000 4848
_refine_diff_density_max 0.383
_refine_diff_density_min -0.433
_refine_diff_density_rms 0.075
_refine_ls_extinction_coef 0.0011(3)
_refine_ls_extinction_expression Fc^*^=kFc[1+0.001xFc^2^\l^3^/sin(2\q)]^-1/4^
_refine_ls_extinction_method SHELXL
_refine_ls_goodness_of_fit_ref 1.014
_refine_ls_hydrogen_treatment constr
_refine_ls_matrix_type full
_refine_ls_number_parameters 1730
_refine_ls_number_reflns 18506
_refine_ls_number_restraints 0
_refine_ls_restrained_S_all 1.014
_refine_ls_R_factor_all 0.1839
_refine_ls_R_factor_gt 0.1030
_refine_ls_shift/su_max 0.013
_refine_ls_shift/su_mean 0.002
_refine_ls_structure_factor_coef Fsqd
_refine_ls_weighting_details 'calc w=1/[\s^2^(Fo^2^)+(0.1625P)^2^+0.0000P] where P=(Fo^2^+2Fc^2^)/3'
_refine_ls_weighting_scheme calc
_refine_ls_wR_factor_gt 0.2533
_refine_ls_wR_factor_ref 0.2954
_reflns_number_gt 9107
_reflns_number_total 18506
_reflns_threshold_expression >2sigma(I)
_cod_data_source_file c8tc05027a2.cif
_cod_data_source_block p_sq_d
_cod_database_code 7237537
_olex2_refinement_description
;
1. Fixed Uiso
 At 1.2 times of:
  All C(H) groups
2.a Aromatic/amide H refined with riding coordinates:
 C1(H1), C3(H3), C4(H4), C7(H7), C8(H8), C9(H9), C12(H12), C15(H15), C24(H24),
 C26(H26), C27(H27), C28(H28), C33(H33), C34(H34), C37(H37), C41(H41), C44(H44),
  C45(H45), C46(H46), C47(H47), C55(H55), C60(H60), C67(H67), C68(H68),
 C69(H69), C71(H71), C72(H72), C76(H76), C77(H77), C93(H93), C385(H385),
 C289(H289), C290(H290), C293(H293), C294(H294), C298(H298), C299(H299),
 C304(H304), C305(H305), C306(H306), C308(H308), C309(H309), C310(H310),
 C311(H311), C313(H313), C314(H314), C315(H315), C322(H322), C332(H332),
 C335(H335), C336(H336), C338(H338), C340(H340), C345(H345), C351(H351),
 C352(H352), C353(H353), C366(H366), C368(H368), C369(H369)
;
_olex2_submission_special_instructions 'No special instructions were received'

loop_
_space_group_symop_id
_space_group_symop_operation_xyz
1 'x, y, z'
2 '-x, y+1/2, -z+1/2'
3 '-x, -y, -z'
4 'x, -y-1/2, z-1/2'

loop_
_atom_site_label
_atom_site_type_symbol
_atom_site_fract_x
_atom_site_fract_y
_atom_site_fract_z
_atom_site_U_iso_or_equiv
_atom_site_adp_type
_atom_site_occupancy
_atom_site_calc_flag
_atom_site_refinement_flags_posn
C1 C -0.0643(3) 0.6344(3) 0.3972(4) 0.0758(19) Uani 1 d .
H1 H -0.0885 0.6554 0.3603 0.091 Uiso 1 calc R
C2 C 0.1456(2) 0.63306(17) 0.2526(3) 0.0435(12) Uani 1 d .
C3 C -0.1534(3) 0.7004(2) 0.2397(3) 0.0682(17) Uani 1 d .
H3 H -0.1323 0.6718 0.2331 0.082 Uiso 1 calc R
C4 C -0.0699(3) 0.5197(2) 0.2621(5) 0.083(2) Uani 1 d .
H4 H -0.0745 0.4991 0.2979 0.100 Uiso 1 calc R
C5 C 0.1691(3) 0.8490(2) 0.4292(3) 0.0686(18) Uani 1 d .
C6 C 0.0874(3) 0.88455(19) 0.3238(3) 0.0598(16) Uani 1 d .
C7 C -0.0929(4) 0.6036(3) 0.4335(5) 0.105(3) Uani 1 d .
H7 H -0.1360 0.6033 0.4200 0.126 Uiso 1 calc R
C8 C -0.2161(3) 0.6969(3) 0.2269(4) 0.086(2) Uani 1 d .
H8 H -0.2371 0.6665 0.2106 0.103 Uiso 1 calc R
C9 C -0.1371(3) 0.7024(3) 0.0670(3) 0.081(2) Uani 1 d .
H9 H -0.1292 0.6823 0.1078 0.098 Uiso 1 calc R
C10 C 0.1016(2) 0.61178(18) 0.2894(3) 0.0448(12) Uani 1 d .
C11 C 0.2754(2) 0.7208(2) 0.3434(3) 0.0548(14) Uani 1 d .
C12 C 0.0336(3) 0.6040(2) 0.4721(3) 0.0661(17) Uani 1 d .
H12 H 0.0767 0.6042 0.4859 0.079 Uiso 1 calc R
C13 C 0.1998(3) 0.8408(2) 0.2131(3) 0.0649(17) Uani 1 d .
C14 C 0.0664(3) 0.8274(2) 0.4103(3) 0.0527(14) Uani 1 d .
C15 C -0.1920(4) 0.6965(3) 0.0107(4) 0.105(3) Uani 1 d .
H15 H -0.2215 0.6733 0.0137 0.126 Uiso 1 calc R
C16 C 0.1312(2) 0.63778(18) 0.3637(3) 0.0456(12) Uani 1 d .
C17 C 0.0449(3) 0.8035(2) 0.1147(3) 0.0563(15) Uani 1 d .
C18 C 0.1055(3) 0.8176(2) 0.1250(3) 0.0572(15) Uani 1 d .
C19 C -0.0928(3) 0.7378(2) 0.0648(3) 0.0535(14) Uani 1 d .
C20 C 0.1003(3) 0.6613(2) 0.4021(3) 0.0498(13) Uani 1 d .
C21 C -0.0144(2) 0.70202(19) 0.1822(2) 0.0460(12) Uani 1 d .
C22 C 0.1307(3) 0.7007(2) 0.4518(3) 0.0526(14) Uani 1 d .
C23 C 0.2283(3) 0.8513(2) 0.2850(4) 0.0647(17) Uani 1 d .
C24 C -0.0536(3) 0.5795(2) 0.1570(3) 0.0663(16) Uani 1 d .
H24 H -0.0475 0.5994 0.1213 0.080 Uiso 1 calc R
C25 C 0.2760(3) 0.7665(2) 0.3055(3) 0.0622(16) Uani 1 d .
C26 C 0.0054(4) 0.5741(3) 0.5079(4) 0.088(2) Uani 1 d .
H26 H 0.0296 0.5537 0.5456 0.105 Uiso 1 calc R
C27 C 0.1268(3) 0.5296(2) 0.3599(3) 0.0731(18) Uani 1 d .
H27 H 0.1360 0.5481 0.4023 0.088 Uiso 1 calc R
C28 C 0.0997(3) 0.5261(2) 0.2338(3) 0.0730(18) Uani 1 d .
H28 H 0.0895 0.5419 0.1892 0.088 Uiso 1 calc R
C29 C 0.0082(2) 0.66681(18) 0.2946(3) 0.0414(12) Uani 1 d .
C30 C 0.2669(2) 0.7237(2) 0.4099(3) 0.0574(15) Uani 1 d .
C31 C 0.1349(3) 0.8918(2) 0.2909(3) 0.0600(16) Uani 1 d .
C32 C 0.2035(2) 0.64882(19) 0.3071(3) 0.0460(12) Uani 1 d .
C33 C -0.1050(3) 0.7649(3) 0.0037(3) 0.087(2) Uani 1 d .
H33 H -0.0761 0.7886 0.0005 0.104 Uiso 1 calc R
C34 C 0.1195(3) 0.4498(3) 0.3033(4) 0.086(2) Uani 1 d .
H34 H 0.1214 0.4145 0.3063 0.103 Uiso 1 calc R
C35 C 0.1684(2) 0.69077(19) 0.1703(3) 0.0453(13) Uani 1 d .
C36 C -0.0316(3) 0.74474(19) 0.1272(3) 0.0493(13) Uani 1 d .
C37 C -0.0346(3) 0.5953(3) -0.0410(3) 0.0681(17) Uani 1 d .
H37 H -0.0740 0.5985 -0.0758 0.082 Uiso 1 calc R
C38 C 0.2077(3) 0.7932(2) 0.1841(3) 0.0592(16) Uani 1 d .
C39 C 0.0098(3) 0.8294(2) 0.1535(3) 0.0564(14) Uani 1 d .
C40 C 0.1094(2) 0.5550(2) 0.2947(3) 0.0519(13) Uani 1 d .
C41 C -0.1100(3) 0.5132(2) 0.1908(5) 0.085(2) Uani 1 d .
H41 H -0.1418 0.4893 0.1797 0.102 Uiso 1 calc R
C42 C -0.0289(2) 0.79382(19) 0.1699(3) 0.0503(13) Uani 1 d .
C43 C 0.0665(3) 0.7155(2) 0.1087(3) 0.0492(13) Uani 1 d .
C44 C -0.2028(4) 0.7250(4) -0.0497(4) 0.111(3) Uani 1 d .
H44 H -0.2402 0.7215 -0.0879 0.133 Uiso 1 calc R
C45 C -0.1598(4) 0.7582(4) -0.0547(4) 0.113(3) Uani 1 d .
H45 H -0.1668 0.7765 -0.0970 0.135 Uiso 1 calc R
C46 C 0.0044(4) 0.5589(2) -0.0473(4) 0.077(2) Uani 1 d .
H46 H -0.0083 0.5366 -0.0862 0.092 Uiso 1 calc R
C47 C -0.1538(3) 0.7874(3) 0.2736(4) 0.0764(19) Uani 1 d .
H47 H -0.1334 0.8181 0.2890 0.092 Uiso 1 calc R
C48 C 0.0416(2) 0.6243(2) 0.0700(3) 0.0461(13) Uani 1 d .
C49 C 0.2455(3) 0.7564(2) 0.2287(3) 0.0572(15) Uani 1 d .
C50 C 0.2574(2) 0.7722(2) 0.4392(3) 0.0580(15) Uani 1 d .
C51 C -0.0163(3) 0.5861(2) 0.2271(3) 0.0547(14) Uani 1 d .
C52 C 0.0273(2) 0.7259(2) 0.3966(3) 0.0465(13) Uani 1 d .
C53 C 0.1053(3) 0.8636(2) 0.3924(3) 0.0571(15) Uani 1 d .
C54 C 0.0396(3) 0.86806(19) 0.2024(3) 0.0579(15) Uani 1 d .
C55 C -0.0153(3) 0.6284(2) 0.0184(3) 0.0582(15) Uani 1 d .
H55 H -0.0423 0.6537 0.0223 0.070 Uiso 1 calc R
C56 C -0.0026(3) 0.6343(2) 0.4146(3) 0.0511(14) Uani 1 d .
C57 C 0.2252(3) 0.6873(2) 0.4247(3) 0.0585(15) Uani 1 d .
C58 C 0.1355(3) 0.8565(2) 0.1759(3) 0.0609(16) Uani 1 d .
C59 C 0.1287(2) 0.65309(18) 0.1846(2) 0.0422(12) Uani 1 d .
C60 C -0.0248(3) 0.5553(2) 0.2800(3) 0.0638(16) Uani 1 d .
H60 H 0.0008 0.5592 0.3278 0.077 Uiso 1 calc R
C61 C 0.1937(2) 0.6509(2) 0.3750(3) 0.0479(13) Uani 1 d .
C62 C 0.2123(3) 0.7660(2) 0.4743(3) 0.0618(17) Uani 1 d .
C63 C -0.0103(2) 0.7617(2) 0.3516(3) 0.0475(13) Uani 1 d .
C64 C -0.0246(2) 0.7038(2) 0.2506(3) 0.0471(13) Uani 1 d .
C65 C -0.1213(3) 0.7442(2) 0.2615(3) 0.0573(15) Uani 1 d .
C66 C 0.0323(2) 0.63029(18) 0.2498(3) 0.0442(12) Uani 1 d .
C67 C 0.0810(3) 0.5871(2) 0.0624(3) 0.0580(15) Uani 1 d .
H67 H 0.1203 0.5836 0.0973 0.070 Uiso 1 calc R
C68 C 0.1054(3) 0.4727(3) 0.2387(4) 0.0812(19) Uani 1 d .
H68 H 0.0993 0.4535 0.1975 0.097 Uiso 1 calc R
C69 C -0.2167(4) 0.7822(4) 0.2616(4) 0.105(3) Uani 1 d .
H69 H -0.2386 0.8099 0.2698 0.126 Uiso 1 calc R
C70 C 0.1034(3) 0.8809(2) 0.2139(3) 0.0634(16) Uani 1 d .
C71 C 0.0631(3) 0.5547(2) 0.0037(3) 0.0710(18) Uani 1 d .
H71 H 0.0906 0.5303 -0.0012 0.085 Uiso 1 calc R
C72 C -0.1019(3) 0.5422(3) 0.1380(4) 0.0775(19) Uani 1 d .
H72 H -0.1274 0.5379 0.0902 0.093 Uiso 1 calc R
C73 C 0.1055(3) 0.7899(2) 0.4571(3) 0.0546(15) Uani 1 d .
C74 C 0.0299(2) 0.6693(2) 0.3759(3) 0.0495(13) Uani 1 d .
C75 C 0.0115(3) 0.81286(19) 0.3579(3) 0.0522(14) Uani 1 d .
C76 C -0.2474(4) 0.7379(4) 0.2384(4) 0.099(3) Uani 1 d .
H76 H -0.2898 0.7355 0.2303 0.119 Uiso 1 calc R
C77 C -0.0567(4) 0.5737(3) 0.4895(4) 0.097(3) Uani 1 d .
H77 H -0.0753 0.5533 0.5145 0.117 Uiso 1 calc R
C78 C 0.2676(3) 0.8139(2) 0.3326(3) 0.0643(17) Uani 1 d .
C79 C 0.1498(3) 0.7786(2) 0.1300(3) 0.0547(14) Uani 1 d .
C80 C 0.1919(3) 0.7139(2) 0.4656(3) 0.0567(15) Uani 1 d .
C81 C 0.1700(3) 0.8035(2) 0.4698(3) 0.0619(16) Uani 1 d .
C82 C 0.0862(2) 0.7396(2) 0.4483(3) 0.0481(13) Uani 1 d .
C83 C -0.0518(2) 0.74973(18) 0.2743(3) 0.0457(13) Uani 1 d .
C84 C -0.0069(3) 0.83346(19) 0.2857(3) 0.0501(13) Uani 1 d .
C85 C 0.1950(3) 0.8767(2) 0.3250(3) 0.0642(17) Uani 1 d .
C86 C 0.1292(3) 0.7286(2) 0.1233(3) 0.0525(14) Uani 1 d .
C87 C 0.2132(3) 0.8549(2) 0.3961(3) 0.0639(17) Uani 1 d .
C88 C 0.0616(2) 0.66004(19) 0.1343(3) 0.0457(12) Uani 1 d .
C89 C 0.0222(2) 0.66271(19) 0.1813(2) 0.0430(12) Uani 1 d .
C90 C -0.0379(2) 0.79611(19) 0.2346(3) 0.0492(13) Uani 1 d .
C91 C 0.0248(3) 0.7522(2) 0.1055(3) 0.0521(14) Uani 1 d .
C92 C 0.2584(3) 0.8165(2) 0.4006(3) 0.0626(16) Uani 1 d .
C93 C 0.1306(4) 0.4774(3) 0.3630(4) 0.090(2) Uani 1 d .
H93 H 0.1412 0.4612 0.4073 0.107 Uiso 1 calc R
C94 C 0.0302(3) 0.86996(19) 0.2708(3) 0.0537(14) Uani 1 d .
C95 C 0.2244(3) 0.7034(2) 0.2209(3) 0.0522(14) Uani 1 d .
C96 C 0.2431(2) 0.6826(2) 0.2920(3) 0.0508(13) Uani 1 d .
C385 C 0.4880(4) 0.6677(3) 0.0210(4) 0.088(2) Uani 1 d .
H385 H 0.4449 0.6670 0.0000 0.106 Uiso 1 calc R
C137 C 0.2958(4) 0.4160(3) 0.2326(4) 0.085(2) Uani 1 d .
C289 C 0.7520(4) 0.5297(4) 0.2421(4) 0.100(3) Uani 1 d .
H289 H 0.7940 0.5341 0.2496 0.120 Uiso 1 calc R
C290 C 0.5217(5) 0.6993(3) -0.0051(4) 0.105(3) Uani 1 d .
H290 H 0.5013 0.7204 -0.0438 0.127 Uiso 1 calc R
C291 C 0.4566(3) 0.3894(2) 0.2461(3) 0.0712(17) Uani 1 d .
C292 C 0.3909(4) 0.3768(2) 0.2280(4) 0.0770(19) Uani 1 d .
C293 C 0.6996(4) 0.4964(4) 0.5245(4) 0.103(3) Uani 1 d .
H293 H 0.7359 0.4936 0.5644 0.124 Uiso 1 calc R
C294 C 0.3699(3) 0.7877(3) 0.1438(4) 0.084(2) Uani 1 d .
H294 H 0.3542 0.8068 0.1018 0.101 Uiso 1 calc R
C295 C 0.3452(3) 0.4714(3) 0.3260(3) 0.0698(17) Uani 1 d .
C296 C 0.2447(3) 0.4556(3) 0.0477(4) 0.084(2) Uani 1 d .
C297 C 0.2672(4) 0.4107(3) 0.1571(5) 0.087(2) Uani 1 d .
C298 C 0.6595(4) 0.4586(3) 0.5069(4) 0.090(2) Uani 1 d .
H298 H 0.6691 0.4290 0.5341 0.108 Uiso 1 calc R
C299 C 0.3871(3) 0.8114(2) 0.2106(4) 0.083(2) Uani 1 d .
H299 H 0.3838 0.8465 0.2134 0.099 Uiso 1 calc R
C300 C 0.5281(3) 0.4607(2) 0.2933(3) 0.0617(16) Uani 1 d .
C301 C 0.2963(3) 0.5119(3) -0.0117(3) 0.0776(19) Uani 1 d .
C303 C 0.5234(2) 0.67177(19) 0.2642(3) 0.0483(13) Uani 1 d .
C304 C 0.6103(3) 0.7119(3) 0.3581(4) 0.087(2) Uani 1 d .
H304 H 0.6370 0.7137 0.4058 0.104 Uiso 1 calc R
C305 C 0.6167(4) 0.7453(2) 0.3071(4) 0.087(2) Uani 1 d .
H305 H 0.6480 0.7697 0.3204 0.104 Uiso 1 calc R
C306 C 0.5317(3) 0.7068(2) 0.2177(3) 0.0548(14) Uani 1 d .
H306 H 0.5049 0.7063 0.1700 0.066 Uiso 1 calc R
C307 C 0.3675(3) 0.5220(2) 0.3426(3) 0.0661(17) Uani 1 d .
C308 C 0.5822(3) 0.6367(2) 0.1066(3) 0.0737(18) Uani 1 d .
H308 H 0.6031 0.6147 0.1439 0.088 Uiso 1 calc R
C309 C 0.5629(3) 0.6751(2) 0.3367(3) 0.0658(16) Uani 1 d .
H309 H 0.5577 0.6529 0.3706 0.079 Uiso 1 calc R
C310 C 0.5773(3) 0.7423(2) 0.2378(4) 0.0698(17) Uani 1 d .
H310 H 0.5816 0.7649 0.2038 0.084 Uiso 1 calc R
C311 C 0.5847(6) 0.7005(3) 0.0243(5) 0.107(3) Uani 1 d .
H311 H 0.6068 0.7231 0.0064 0.129 Uiso 1 calc R
C312 C 0.5185(3) 0.6360(2) 0.0800(3) 0.0623(16) Uani 1 d .
C313 C 0.6053(3) 0.4611(3) 0.4511(3) 0.0792(19) Uani 1 d .
H313 H 0.5773 0.4343 0.4418 0.095 Uiso 1 calc R
C314 C 0.6161(4) 0.6687(3) 0.0805(4) 0.095(2) Uani 1 d .
H314 H 0.6593 0.6689 0.1001 0.114 Uiso 1 calc R
C315 C 0.4142(2) 0.7316(2) 0.2679(3) 0.0546(14) Uani 1 d .
H315 H 0.4284 0.7125 0.3100 0.065 Uiso 1 calc R
C316 C 0.2848(3) 0.5845(3) 0.0480(3) 0.0707(17) Uani 1 d .
C318 C 0.3634(4) 0.3721(2) 0.1517(4) 0.081(2) Uani 1 d .
C319 C 0.5168(3) 0.5534(2) 0.2968(3) 0.0564(14) Uani 1 d .
C320 C 0.2321(3) 0.4530(3) 0.1145(4) 0.083(2) Uani 1 d .
C321 C 0.3181(3) 0.5625(3) 0.0066(3) 0.0723(18) Uani 1 d .
C322 C 0.6567(3) 0.4844(3) 0.1862(4) 0.090(2) Uani 1 d .
H322 H 0.6354 0.4580 0.1567 0.108 Uiso 1 calc R
C323 C 0.2240(3) 0.4974(3) 0.1493(4) 0.0776(19) Uani 1 d .
C324 C 0.3884(4) 0.4328(3) 0.3266(4) 0.0771(19) Uani 1 d .
C325 C 0.4381(3) 0.5894(2) 0.3447(3) 0.0534(14) Uani 1 d .
C326 C 0.5405(3) 0.4630(2) 0.2309(3) 0.0623(16) Uani 1 d .
C327 C 0.3036(4) 0.3888(3) 0.1168(4) 0.087(2) Uani 1 d .
C328 C 0.2877(4) 0.4166(3) 0.0480(4) 0.085(2) Uani 1 d .
C329 C 0.2414(3) 0.5476(2) 0.0556(3) 0.0700(17) Uani 1 d .
C330 C 0.4117(4) 0.3820(2) 0.1216(4) 0.081(2) Uani 1 d .
C331 C 0.2494(4) 0.5027(3) 0.0179(4) 0.086(2) Uani 1 d .
C332 C 0.6877(4) 0.5405(4) 0.4835(5) 0.103(3) Uani 1 d .
H332 H 0.7162 0.5671 0.4944 0.123 Uiso 1 calc R
C333 C 0.5002(2) 0.5956(2) 0.1908(3) 0.0503(13) Uani 1 d .
C334 C 0.4311(3) 0.5336(2) 0.3621(3) 0.0572(15) Uani 1 d .
C335 C 0.6312(3) 0.5436(3) 0.4247(4) 0.0772(18) Uani 1 d .
H335 H 0.6215 0.5733 0.3977 0.093 Uiso 1 calc R
C336 C 0.5284(3) 0.6444(3) 0.5301(3) 0.0803(19) Uani 1 d .
H336 H 0.5671 0.6405 0.5661 0.096 Uiso 1 calc R
C337 C 0.2523(3) 0.5018(3) 0.2273(4) 0.0763(19) Uani 1 d .
C338 C 0.4291(4) 0.6834(3) 0.4860(4) 0.088(2) Uani 1 d .
H338 H 0.4002 0.7062 0.4916 0.105 Uiso 1 calc R
C339 C 0.3789(3) 0.6298(2) 0.1199(3) 0.0568(14) Uani 1 d .
C340 C 0.4146(3) 0.6556(2) 0.4250(3) 0.0674(17) Uani 1 d .
H340 H 0.3755 0.6595 0.3896 0.081 Uiso 1 calc R
C341 C 0.4238(3) 0.5363(2) 0.0249(3) 0.0687(17) Uani 1 d .
C342 C 0.3967(4) 0.4076(3) 0.0564(4) 0.0778(19) Uani 1 d .
C343 C 0.4936(3) 0.4559(2) 0.1044(3) 0.0640(17) Uani 1 d .
C344 C 0.4066(2) 0.6496(2) 0.1996(3) 0.0500(13) Uani 1 d .
C345 C 0.7209(4) 0.4912(4) 0.2013(5) 0.102(3) Uani 1 d .
H345 H 0.7421 0.4684 0.1825 0.122 Uiso 1 calc R
C346 C 0.5285(3) 0.5563(2) 0.2285(3) 0.0530(14) Uani 1 d .
C347 C 0.4820(3) 0.5458(2) 0.0810(3) 0.0626(16) Uani 1 d .
C348 C 0.4725(3) 0.4964(2) 0.3626(3) 0.0564(15) Uani 1 d .
C349 C 0.3161(3) 0.6173(2) 0.1043(3) 0.0627(15) Uani 1 d .
C350 C 0.4811(3) 0.5996(2) 0.1096(3) 0.0565(14) Uani 1 d .
C351 C 0.7234(3) 0.5615(3) 0.2719(5) 0.104(3) Uani 1 d .
H351 H 0.7459 0.5871 0.3023 0.125 Uiso 1 calc R
C352 C 0.5129(3) 0.6163(2) 0.4671(3) 0.0634(16) Uani 1 d .
H352 H 0.5415 0.5936 0.4607 0.076 Uiso 1 calc R
C353 C 0.6604(3) 0.5568(3) 0.2580(4) 0.081(2) Uani 1 d .
H353 H 0.6406 0.5805 0.2774 0.097 Uiso 1 calc R
C354 C 0.3391(3) 0.4743(3) -0.0111(3) 0.0729(18) Uani 1 d .
C355 C 0.4396(3) 0.4453(2) 0.0488(3) 0.0696(17) Uani 1 d .
C356 C 0.5568(3) 0.5124(2) 0.2010(3) 0.0545(14) Uani 1 d .
C357 C 0.4809(2) 0.59134(19) 0.3010(3) 0.0449(12) Uani 1 d .
C358 C 0.3345(4) 0.4249(3) 0.0202(4) 0.081(2) Uani 1 d .
C359 C 0.3567(4) 0.3975(2) 0.2673(4) 0.0737(18) Uani 1 d .
C360 C 0.4687(3) 0.3927(2) 0.1799(3) 0.0683(17) Uani 1 d .
C361 C 0.5096(3) 0.4288(2) 0.1738(3) 0.0672(17) Uani 1 d .
C362 C 0.2857(3) 0.4621(3) 0.2676(4) 0.0738(19) Uani 1 d .
C363 C 0.5305(3) 0.5052(2) 0.3426(3) 0.0547(14) Uani 1 d .
C364 C 0.3729(3) 0.6002(2) 0.2925(3) 0.0525(13) Uani 1 d .
C365 C 0.4757(2) 0.6290(2) 0.2396(3) 0.0511(13) Uani 1 d .
C366 C 0.4089(3) 0.7830(2) 0.2722(4) 0.0702(17) Uani 1 d .
H366 H 0.4201 0.7988 0.3169 0.084 Uiso 1 calc R
C367 C 0.2299(3) 0.5454(3) 0.1191(4) 0.0706(17) Uani 1 d .
C368 C 0.4853(4) 0.6783(3) 0.5391(4) 0.091(2) Uani 1 d .
H368 H 0.4949 0.6974 0.5811 0.109 Uiso 1 calc R
C369 C 0.3760(3) 0.7361(2) 0.1400(4) 0.0667(16) Uani 1 d .
H369 H 0.3648 0.7203 0.0953 0.080 Uiso 1 calc R
C370 C 0.4111(3) 0.6090(2) 0.0811(3) 0.0567(15) Uani 1 d .
C371 C 0.3987(3) 0.7076(2) 0.2020(3) 0.0549(14) Uani 1 d .
C372 C 0.4029(3) 0.4852(2) 0.0071(3) 0.0683(17) Uani 1 d .
C373 C 0.2603(3) 0.5799(2) 0.1778(3) 0.0622(15) Uani 1 d .
C374 C 0.5913(3) 0.5045(2) 0.4071(3) 0.0622(16) Uani 1 d .
C375 C 0.3299(3) 0.5622(2) 0.2986(3) 0.0577(15) Uani 1 d .
C376 C 0.6260(3) 0.5178(2) 0.2161(3) 0.0629(16) Uani 1 d .
C377 C 0.4501(3) 0.4458(2) 0.3416(3) 0.0663(17) Uani 1 d .
C378 C 0.5160(3) 0.5059(2) 0.1199(3) 0.0571(15) Uani 1 d .
C379 C 0.4556(3) 0.6220(2) 0.4138(3) 0.0529(14) Uani 1 d .
C380 C 0.2744(3) 0.5525(2) 0.2438(3) 0.0610(15) Uani 1 d .
C381 C 0.4852(3) 0.4233(2) 0.3009(3) 0.0673(17) Uani 1 d .
C382 C 0.3808(3) 0.5744(2) 0.0245(3) 0.0648(17) Uani 1 d .
C383 C 0.3024(3) 0.6138(2) 0.1700(3) 0.0592(15) Uani 1 d .
C384 C 0.3600(3) 0.62504(19) 0.2288(3) 0.0528(14) Uani 1 d .

loop_
_atom_site_aniso_label
_atom_site_aniso_U_11
_atom_site_aniso_U_22
_atom_site_aniso_U_33
_atom_site_aniso_U_23
_atom_site_aniso_U_13
_atom_site_aniso_U_12
C1 0.071(5) 0.079(5) 0.088(4) 0.020(4) 0.041(4) -0.005(3)
C2 0.041(3) 0.025(3) 0.066(3) -0.005(2) 0.021(3) 0.004(2)
C3 0.048(4) 0.061(4) 0.096(4) -0.009(3) 0.026(4) -0.003(3)
C4 0.082(6) 0.057(4) 0.124(6) 0.008(4) 0.052(5) -0.017(4)
C5 0.096(5) 0.051(4) 0.073(4) -0.023(3) 0.047(4) -0.015(3)
C6 0.084(5) 0.030(3) 0.076(4) -0.006(3) 0.042(4) -0.005(3)
C7 0.099(7) 0.105(6) 0.133(7) 0.009(5) 0.069(6) -0.025(5)
C8 0.051(5) 0.098(6) 0.101(5) -0.011(4) 0.018(4) -0.019(4)
C9 0.062(5) 0.102(6) 0.070(4) 0.014(4) 0.011(4) -0.021(4)
C10 0.044(3) 0.037(3) 0.053(3) -0.002(2) 0.016(3) -0.002(2)
C11 0.037(3) 0.066(4) 0.065(3) -0.015(3) 0.022(3) -0.003(3)
C12 0.090(5) 0.050(4) 0.069(4) 0.012(3) 0.041(4) -0.003(3)
C13 0.088(5) 0.051(4) 0.069(4) -0.016(3) 0.044(4) -0.028(3)
C14 0.052(4) 0.048(4) 0.064(3) -0.021(3) 0.028(3) -0.009(3)
C15 0.061(5) 0.128(7) 0.096(5) 0.003(5) -0.011(4) -0.026(5)
C16 0.049(3) 0.034(3) 0.054(3) 0.005(2) 0.018(3) 0.005(2)
C17 0.075(4) 0.046(4) 0.048(3) 0.003(2) 0.022(3) -0.002(3)
C18 0.067(4) 0.061(4) 0.049(3) 0.006(3) 0.027(3) -0.011(3)
C19 0.052(4) 0.053(4) 0.049(3) 0.001(3) 0.010(3) 0.004(3)
C20 0.058(4) 0.050(3) 0.046(3) 0.009(2) 0.022(3) -0.002(3)
C21 0.044(3) 0.040(3) 0.044(3) -0.015(2) 0.003(3) -0.009(2)
C22 0.051(4) 0.067(4) 0.042(3) -0.002(3) 0.019(3) -0.006(3)
C23 0.071(5) 0.044(4) 0.091(5) -0.005(3) 0.043(4) -0.016(3)
C24 0.054(4) 0.084(5) 0.059(3) -0.005(3) 0.016(3) -0.012(3)
C25 0.047(4) 0.065(4) 0.082(4) -0.015(3) 0.032(4) -0.018(3)
C26 0.104(6) 0.081(5) 0.087(5) 0.015(4) 0.044(5) -0.018(4)
C27 0.078(5) 0.059(4) 0.079(4) -0.006(3) 0.023(4) 0.003(3)
C28 0.086(5) 0.058(4) 0.075(4) -0.005(3) 0.029(4) -0.001(3)
C29 0.036(3) 0.038(3) 0.052(3) -0.001(2) 0.018(3) -0.007(2)
C30 0.028(3) 0.070(4) 0.063(3) -0.013(3) 0.002(3) -0.013(3)
C31 0.075(5) 0.032(3) 0.080(4) -0.009(3) 0.036(4) -0.007(3)
C32 0.036(3) 0.046(3) 0.051(3) -0.005(2) 0.009(3) 0.005(2)
C33 0.073(5) 0.109(6) 0.065(4) 0.020(4) 0.006(4) -0.013(4)
C34 0.094(6) 0.052(4) 0.090(5) 0.004(4) 0.006(4) 0.019(4)
C35 0.043(3) 0.050(3) 0.048(3) -0.022(3) 0.023(3) -0.016(3)
C36 0.055(4) 0.044(3) 0.049(3) 0.004(2) 0.017(3) 0.001(2)
C37 0.059(4) 0.085(5) 0.052(3) -0.009(3) 0.009(3) -0.013(3)
C38 0.055(4) 0.068(4) 0.066(4) -0.003(3) 0.036(3) -0.018(3)
C39 0.061(4) 0.051(4) 0.055(3) 0.007(3) 0.017(3) 0.005(3)
C40 0.042(3) 0.057(4) 0.054(3) 0.000(3) 0.012(3) -0.003(3)
C41 0.059(5) 0.051(4) 0.137(7) -0.021(4) 0.025(5) -0.023(3)
C42 0.051(4) 0.036(3) 0.056(3) 0.001(2) 0.010(3) 0.003(2)
C43 0.053(4) 0.052(4) 0.045(3) -0.011(2) 0.020(3) -0.010(3)
C44 0.078(6) 0.126(8) 0.088(5) 0.001(5) -0.022(5) -0.017(5)
C45 0.096(7) 0.145(8) 0.070(5) 0.023(5) -0.005(5) -0.020(6)
C46 0.104(6) 0.059(4) 0.071(4) -0.036(3) 0.033(5) -0.039(4)
C47 0.070(5) 0.064(5) 0.102(5) -0.005(4) 0.038(4) 0.003(3)
C48 0.039(3) 0.056(4) 0.041(3) -0.012(2) 0.011(3) -0.008(2)
C49 0.052(4) 0.062(4) 0.069(4) -0.015(3) 0.036(3) -0.018(3)
C50 0.038(3) 0.064(4) 0.061(3) -0.027(3) 0.004(3) -0.013(3)
C51 0.055(4) 0.043(3) 0.073(4) 0.002(3) 0.032(3) 0.002(3)
C52 0.046(3) 0.054(3) 0.048(3) -0.005(3) 0.027(3) -0.003(3)
C53 0.063(4) 0.039(3) 0.071(4) -0.022(3) 0.025(3) -0.003(3)
C54 0.074(4) 0.030(3) 0.080(4) 0.006(3) 0.039(4) -0.001(3)
C55 0.059(4) 0.061(4) 0.053(3) -0.014(3) 0.017(3) -0.010(3)
C56 0.057(4) 0.049(3) 0.058(3) -0.001(3) 0.033(3) -0.009(3)
C57 0.046(4) 0.070(4) 0.054(3) -0.010(3) 0.010(3) 0.000(3)
C58 0.076(5) 0.053(4) 0.065(4) 0.001(3) 0.038(4) -0.017(3)
C59 0.044(3) 0.040(3) 0.041(3) -0.015(2) 0.013(3) -0.001(2)
C60 0.063(4) 0.050(4) 0.087(4) 0.004(3) 0.037(4) -0.005(3)
C61 0.030(3) 0.051(3) 0.054(3) -0.001(3) 0.003(3) 0.003(2)
C62 0.067(4) 0.070(4) 0.051(3) -0.032(3) 0.023(3) -0.032(3)
C63 0.044(3) 0.052(4) 0.050(3) -0.005(3) 0.022(3) 0.005(3)
C64 0.044(3) 0.047(3) 0.052(3) -0.008(3) 0.020(3) -0.013(3)
C65 0.052(4) 0.058(4) 0.067(3) 0.004(3) 0.026(3) 0.008(3)
C66 0.037(3) 0.043(3) 0.056(3) 0.000(2) 0.021(3) -0.009(2)
C67 0.072(4) 0.051(4) 0.053(3) -0.015(3) 0.024(3) -0.010(3)
C68 0.095(6) 0.053(4) 0.093(5) -0.008(4) 0.030(5) 0.008(4)
C69 0.058(5) 0.142(8) 0.120(6) -0.002(6) 0.038(5) 0.041(5)
C70 0.090(5) 0.027(3) 0.082(4) 0.002(3) 0.041(4) -0.011(3)
C71 0.088(5) 0.055(4) 0.075(4) -0.023(3) 0.035(4) -0.005(3)
C72 0.070(5) 0.074(5) 0.081(4) -0.012(4) 0.017(4) -0.023(4)
C73 0.054(4) 0.066(4) 0.052(3) -0.020(3) 0.028(3) -0.012(3)
C74 0.048(3) 0.053(4) 0.055(3) 0.005(2) 0.027(3) 0.002(3)
C75 0.059(4) 0.038(3) 0.069(3) -0.014(3) 0.035(3) -0.002(3)
C76 0.046(5) 0.143(8) 0.101(6) -0.012(5) 0.016(5) -0.012(5)
C77 0.111(7) 0.104(6) 0.094(5) 0.025(5) 0.057(6) -0.023(5)
C78 0.051(4) 0.070(5) 0.079(4) -0.021(3) 0.031(4) -0.029(3)
C79 0.065(4) 0.052(4) 0.052(3) 0.004(3) 0.028(3) -0.005(3)
C80 0.047(4) 0.075(4) 0.044(3) -0.011(3) 0.010(3) -0.003(3)
C81 0.070(4) 0.057(4) 0.058(3) -0.028(3) 0.023(3) -0.009(3)
C82 0.045(3) 0.059(4) 0.044(3) -0.008(2) 0.020(3) -0.007(3)
C83 0.049(3) 0.036(3) 0.059(3) 0.007(2) 0.027(3) 0.011(2)
C84 0.058(4) 0.037(3) 0.057(3) 0.000(3) 0.022(3) 0.010(3)
C85 0.082(5) 0.044(4) 0.078(4) -0.022(3) 0.042(4) -0.026(3)
C86 0.062(4) 0.054(4) 0.045(3) 0.000(3) 0.023(3) -0.003(3)
C87 0.061(4) 0.052(4) 0.081(4) -0.036(3) 0.028(4) -0.027(3)
C88 0.047(3) 0.043(3) 0.046(3) -0.010(2) 0.014(3) -0.011(2)
C89 0.039(3) 0.043(3) 0.042(3) -0.010(2) 0.007(2) -0.008(2)
C90 0.043(3) 0.037(3) 0.067(3) 0.001(3) 0.018(3) 0.005(2)
C91 0.070(4) 0.046(4) 0.039(3) -0.004(2) 0.017(3) -0.007(3)
C92 0.062(4) 0.051(4) 0.075(4) -0.027(3) 0.023(3) -0.029(3)
C93 0.117(7) 0.054(5) 0.088(5) 0.016(4) 0.024(5) 0.008(4)
C94 0.063(4) 0.032(3) 0.062(3) -0.010(3) 0.018(3) 0.000(3)
C95 0.047(4) 0.057(4) 0.058(3) -0.005(3) 0.024(3) -0.002(3)
C96 0.033(3) 0.050(3) 0.070(3) -0.010(3) 0.018(3) 0.000(2)
C385 0.102(6) 0.078(5) 0.085(5) 0.021(4) 0.033(5) 0.012(4)
C137 0.086(6) 0.074(5) 0.099(5) -0.003(4) 0.037(5) -0.026(4)
C289 0.064(6) 0.144(9) 0.089(5) 0.017(5) 0.024(5) 0.016(5)
C290 0.162(9) 0.073(5) 0.101(6) 0.039(4) 0.070(7) 0.012(6)
C291 0.081(5) 0.047(4) 0.077(4) 0.005(3) 0.017(4) 0.008(3)
C292 0.088(6) 0.031(4) 0.105(5) 0.001(3) 0.024(5) -0.003(3)
C293 0.079(7) 0.144(9) 0.075(5) 0.014(5) 0.013(5) 0.028(6)
C294 0.094(6) 0.062(5) 0.094(5) 0.018(4) 0.029(5) 0.020(4)
C295 0.068(5) 0.068(5) 0.082(4) 0.013(3) 0.036(4) -0.002(3)
C296 0.065(5) 0.077(6) 0.091(5) -0.034(4) 0.005(4) -0.014(4)
C297 0.078(5) 0.070(5) 0.112(6) -0.027(5) 0.034(5) -0.040(4)
C298 0.071(6) 0.108(7) 0.082(5) 0.030(5) 0.015(5) 0.011(5)
C299 0.085(5) 0.038(4) 0.133(6) -0.002(4) 0.048(5) -0.003(3)
C300 0.068(4) 0.044(4) 0.073(4) 0.013(3) 0.025(4) 0.021(3)
C301 0.073(5) 0.082(5) 0.063(4) -0.010(3) 0.005(4) 0.008(4)
C303 0.042(3) 0.044(3) 0.053(3) 0.001(2) 0.008(3) 0.007(2)
C304 0.091(6) 0.070(5) 0.080(4) 0.000(4) 0.005(4) -0.001(4)
C305 0.086(6) 0.049(4) 0.122(6) -0.012(4) 0.033(5) -0.026(4)
C306 0.053(4) 0.042(3) 0.070(3) -0.007(3) 0.022(3) 0.001(3)
C307 0.070(5) 0.062(4) 0.078(4) -0.008(3) 0.042(4) -0.009(3)
C308 0.086(5) 0.065(4) 0.072(4) 0.002(3) 0.030(4) -0.004(4)
C309 0.063(4) 0.058(4) 0.078(4) -0.005(3) 0.026(4) -0.010(3)
C310 0.069(5) 0.060(4) 0.077(4) -0.006(3) 0.022(4) -0.011(3)
C311 0.158(9) 0.074(6) 0.119(7) -0.009(5) 0.084(8) -0.023(6)
C312 0.080(5) 0.051(4) 0.055(3) 0.004(3) 0.023(4) 0.008(3)
C313 0.074(5) 0.085(5) 0.074(4) 0.016(4) 0.021(4) 0.015(4)
C314 0.118(7) 0.092(6) 0.090(5) -0.007(5) 0.055(5) -0.019(5)
C315 0.043(3) 0.040(3) 0.079(4) 0.002(3) 0.019(3) 0.010(2)
C316 0.058(4) 0.070(5) 0.066(4) -0.003(3) -0.001(3) 0.011(3)
C318 0.088(6) 0.047(4) 0.097(5) -0.012(4) 0.020(5) -0.008(4)
C319 0.059(4) 0.056(4) 0.055(3) 0.001(3) 0.020(3) -0.002(3)
C320 0.074(5) 0.061(5) 0.107(5) -0.021(4) 0.021(5) -0.024(4)
C321 0.081(5) 0.063(5) 0.064(4) -0.007(3) 0.015(4) 0.008(4)
C322 0.076(5) 0.103(6) 0.097(5) 0.008(4) 0.038(5) 0.033(4)
C323 0.060(5) 0.074(5) 0.092(5) -0.010(4) 0.017(4) -0.014(3)
C324 0.097(6) 0.059(4) 0.088(5) 0.009(4) 0.048(5) -0.008(4)
C325 0.058(4) 0.043(3) 0.061(3) 0.000(3) 0.024(3) 0.000(3)
C326 0.069(4) 0.049(4) 0.073(4) 0.005(3) 0.030(4) 0.016(3)
C327 0.088(6) 0.052(4) 0.108(6) -0.018(4) 0.021(5) -0.018(4)
C328 0.096(6) 0.056(5) 0.089(5) -0.029(4) 0.013(5) -0.024(4)
C329 0.056(4) 0.061(4) 0.073(4) -0.014(3) -0.002(4) 0.001(3)
C330 0.102(6) 0.043(4) 0.092(5) -0.020(4) 0.027(5) -0.002(4)
C331 0.085(6) 0.065(5) 0.090(5) -0.022(4) 0.009(5) -0.014(4)
C332 0.072(6) 0.122(8) 0.099(6) -0.042(6) 0.011(5) -0.011(5)
C333 0.038(3) 0.054(4) 0.056(3) 0.004(3) 0.013(3) 0.007(3)
C334 0.063(4) 0.055(4) 0.058(3) -0.002(3) 0.027(3) -0.001(3)
C335 0.061(5) 0.068(5) 0.092(5) -0.006(4) 0.012(4) 0.012(4)
C336 0.073(5) 0.094(6) 0.057(4) 0.002(4) 0.001(4) -0.005(4)
C337 0.054(5) 0.076(5) 0.100(5) -0.001(4) 0.029(4) -0.006(4)
C338 0.073(5) 0.100(6) 0.079(4) -0.022(4) 0.012(4) 0.025(4)
C339 0.068(4) 0.042(3) 0.055(3) 0.002(3) 0.014(3) 0.006(3)
C340 0.056(4) 0.074(4) 0.066(4) -0.020(3) 0.014(3) 0.010(3)
C341 0.083(5) 0.067(5) 0.056(3) 0.003(3) 0.024(4) 0.012(4)
C342 0.099(6) 0.052(4) 0.068(4) -0.020(3) 0.010(4) 0.005(4)
C343 0.081(5) 0.045(4) 0.074(4) 0.005(3) 0.037(4) 0.017(3)
C344 0.047(3) 0.047(3) 0.053(3) -0.002(2) 0.013(3) 0.007(2)
C345 0.084(7) 0.128(8) 0.103(6) 0.009(5) 0.044(6) 0.051(5)
C346 0.054(4) 0.047(4) 0.061(3) 0.002(3) 0.025(3) 0.006(3)
C347 0.075(5) 0.063(4) 0.057(3) 0.001(3) 0.031(4) 0.010(3)
C348 0.060(4) 0.056(4) 0.053(3) 0.010(3) 0.021(3) 0.001(3)
C349 0.064(4) 0.051(4) 0.067(4) -0.004(3) 0.015(4) 0.012(3)
C350 0.063(4) 0.050(4) 0.057(3) 0.009(3) 0.022(3) 0.012(3)
C351 0.060(5) 0.115(7) 0.148(7) 0.002(6) 0.049(6) 0.002(4)
C352 0.070(4) 0.055(4) 0.065(4) 0.006(3) 0.024(4) 0.008(3)
C353 0.069(5) 0.075(5) 0.103(5) 0.003(4) 0.035(5) 0.008(4)
C354 0.080(5) 0.070(5) 0.058(3) -0.019(3) 0.010(4) -0.002(4)
C355 0.082(5) 0.056(4) 0.067(4) -0.021(3) 0.021(4) -0.003(4)
C356 0.054(4) 0.049(3) 0.064(3) 0.006(3) 0.024(3) 0.013(3)
C357 0.043(3) 0.038(3) 0.053(3) -0.006(2) 0.016(3) 0.001(2)
C358 0.084(6) 0.068(5) 0.080(4) -0.021(4) 0.015(5) -0.001(4)
C359 0.083(5) 0.047(4) 0.086(4) 0.010(3) 0.022(4) -0.007(4)
C360 0.081(5) 0.052(4) 0.067(4) -0.002(3) 0.020(4) 0.015(3)
C361 0.075(5) 0.044(4) 0.085(4) 0.001(3) 0.032(4) 0.017(3)
C362 0.054(4) 0.077(5) 0.092(5) -0.014(4) 0.028(4) -0.029(4)
C363 0.057(4) 0.048(4) 0.050(3) 0.006(3) 0.009(3) 0.009(3)
C364 0.051(4) 0.046(3) 0.060(3) -0.004(3) 0.019(3) 0.004(3)
C365 0.047(3) 0.050(3) 0.053(3) 0.005(3) 0.013(3) 0.005(3)
C366 0.061(4) 0.062(5) 0.087(4) -0.013(4) 0.026(4) -0.001(3)
C367 0.052(4) 0.065(5) 0.084(4) -0.010(4) 0.010(4) 0.001(3)
C368 0.115(7) 0.088(6) 0.068(4) -0.021(4) 0.029(5) 0.000(5)
C369 0.063(4) 0.042(4) 0.088(4) 0.010(3) 0.016(4) 0.019(3)
C370 0.071(4) 0.049(4) 0.051(3) 0.013(3) 0.022(3) 0.020(3)
C371 0.054(4) 0.043(3) 0.067(3) -0.003(3) 0.020(3) 0.004(3)
C372 0.085(5) 0.053(4) 0.065(4) -0.014(3) 0.023(4) 0.000(4)
C373 0.041(4) 0.055(4) 0.081(4) -0.003(3) 0.009(3) 0.005(3)
C374 0.064(4) 0.066(4) 0.060(3) 0.005(3) 0.026(3) 0.014(3)
C375 0.052(4) 0.055(4) 0.069(4) -0.001(3) 0.025(3) 0.003(3)
C376 0.062(4) 0.058(4) 0.068(4) 0.003(3) 0.022(4) 0.013(3)
C377 0.087(5) 0.044(4) 0.075(4) 0.013(3) 0.037(4) 0.003(3)
C378 0.051(4) 0.066(4) 0.054(3) -0.002(3) 0.018(3) 0.019(3)
C379 0.055(4) 0.056(4) 0.041(3) 0.003(2) 0.008(3) 0.001(3)
C380 0.044(4) 0.055(4) 0.078(4) -0.020(3) 0.013(3) -0.014(3)
C381 0.086(5) 0.043(4) 0.072(4) 0.001(3) 0.027(4) -0.001(3)
C382 0.083(5) 0.056(4) 0.055(3) -0.003(3) 0.024(4) 0.014(3)
C383 0.053(4) 0.049(4) 0.065(3) -0.007(3) 0.007(3) 0.012(3)
C384 0.054(4) 0.037(3) 0.063(3) -0.003(3) 0.016(3) 0.004(3)

loop_
_atom_type_symbol
_atom_type_description
_atom_type_scat_dispersion_real
_atom_type_scat_dispersion_imag
_atom_type_scat_source
C C 0.0033 0.0016 'International Tables Vol C Tables 4.2.6.8 and 6.1.1.4'
H H 0.0000 0.0000 'International Tables Vol C Tables 4.2.6.8 and 6.1.1.4'

loop_
_geom_angle_atom_site_label_1
_geom_angle_atom_site_label_2
_geom_angle_atom_site_label_3
_geom_angle
C7 C1 H1 119.4
C56 C1 H1 119.4
C56 C1 C7 121.1(7)
C32 C2 C10 109.5(4)
C59 C2 C10 126.6(5)
C59 C2 C32 119.5(4)
C8 C3 H3 118.9
C65 C3 H3 118.9
C65 C3 C8 122.2(6)
C41 C4 H4 119.2
C60 C4 H4 119.2
C60 C4 C41 121.6(6)
C81 C5 C53 108.6(5)
C87 C5 C53 120.6(6)
C87 C5 C81 119.0(6)
C53 C6 C31 118.4(6)
C53 C6 C94 119.8(5)
C94 C6 C31 110.3(5)
C1 C7 H7 120.4
C77 C7 C1 119.2(8)
C77 C7 H7 120.4
C3 C8 H8 120.1
C76 C8 C3 119.8(7)
C76 C8 H8 120.1
C15 C9 H9 119.2
C15 C9 C19 121.6(6)
C19 C9 H9 119.2
C2 C10 C16 98.4(4)
C2 C10 C66 111.4(4)
C16 C10 C66 111.4(4)
C40 C10 C2 108.3(4)
C40 C10 C16 111.8(4)
C40 C10 C66 114.4(4)
C25 C11 C96 108.5(5)
C30 C11 C25 118.8(5)
C30 C11 C96 119.8(5)
C26 C12 H12 120.1
C26 C12 C56 119.8(6)
C56 C12 H12 120.1
C23 C13 C38 121.2(6)
C23 C13 C58 119.8(5)
C38 C13 C58 107.2(5)
C73 C14 C53 108.3(5)
C75 C14 C53 118.9(5)
C75 C14 C73 119.8(5)
C9 C15 H15 120.4
C44 C15 C9 119.2(7)
C44 C15 H15 120.4
C20 C16 C10 126.4(5)
C20 C16 C61 119.9(5)
C61 C16 C10 110.0(4)
C18 C17 C39 120.5(5)
C18 C17 C91 122.6(5)
C91 C17 C39 107.4(5)
C17 C18 C58 120.4(5)
C17 C18 C79 118.3(5)
C79 C18 C58 108.1(6)
C9 C19 C36 122.1(5)
C33 C19 C9 117.3(6)
C33 C19 C36 120.6(5)
C16 C20 C22 119.4(5)
C16 C20 C74 124.8(5)
C22 C20 C74 109.6(4)
C64 C21 C36 123.9(4)
C89 C21 C36 124.8(4)
C89 C21 C64 110.2(5)
C80 C22 C20 122.4(5)
C80 C22 C82 119.4(5)
C82 C22 C20 108.5(5)
C13 C23 C78 120.2(6)
C13 C23 C85 120.8(7)
C78 C23 C85 106.8(5)
C51 C24 H24 119.7
C51 C24 C72 120.6(6)
C72 C24 H24 119.7
C11 C25 C49 107.9(5)
C78 C25 C11 121.7(5)
C78 C25 C49 118.8(6)
C12 C26 H26 119.5
C77 C26 C12 121.0(7)
C77 C26 H26 119.5
C40 C27 H27 119.4
C93 C27 H27 119.4
C93 C27 C40 121.2(6)
C40 C28 H28 119.8
C40 C28 C68 120.5(6)
C68 C28 H28 119.8
C64 C29 C66 108.1(4)
C64 C29 C74 124.0(4)
C74 C29 C66 126.3(4)
C11 C30 C50 120.9(5)
C11 C30 C57 118.2(5)
C50 C30 C57 107.3(4)
C6 C31 C70 105.3(5)
C85 C31 C6 121.5(5)
C85 C31 C70 120.1(5)
C61 C32 C2 107.7(4)
C96 C32 C2 121.8(5)
C96 C32 C61 120.6(5)
C19 C33 H33 119.2
C19 C33 C45 121.6(7)
C45 C33 H33 119.2
C68 C34 H34 119.9
C93 C34 H34 119.9
C93 C34 C68 120.3(7)
C86 C35 C59 107.9(5)
C95 C35 C59 121.4(5)
C95 C35 C86 121.2(5)
C19 C36 C21 115.3(4)
C19 C36 C42 113.4(4)
C21 C36 C42 106.1(4)
C91 C36 C19 115.0(4)
C91 C36 C21 105.4(4)
C91 C36 C42 100.0(4)
C46 C37 H37 120.2
C46 C37 C55 119.7(6)
C55 C37 H37 120.2
C13 C38 C79 108.8(6)
C49 C38 C13 120.0(5)
C49 C38 C79 119.8(5)
C42 C39 C17 108.6(5)
C42 C39 C54 121.1(4)
C54 C39 C17 118.4(5)
C27 C40 C10 122.3(5)
C28 C40 C10 120.6(5)
C28 C40 C27 117.2(5)
C4 C41 H41 120.4
C72 C41 C4 119.2(6)
C72 C41 H41 120.4
C39 C42 C36 109.9(4)
C90 C42 C36 124.3(5)
C90 C42 C39 120.1(5)
C86 C43 C88 110.3(5)
C91 C43 C86 119.4(5)
C91 C43 C88 123.8(4)
C15 C44 H44 119.6
C45 C44 C15 120.7(8)
C45 C44 H44 119.6
C33 C45 H45 120.3
C44 C45 C33 119.5(7)
C44 C45 H45 120.3
C37 C46 H46 120.0
C37 C46 C71 120.0(5)
C71 C46 H46 120.0
C65 C47 H47 121.1
C69 C47 H47 121.1
C69 C47 C65 117.9(7)
C55 C48 C67 118.1(5)
C55 C48 C88 120.9(5)
C67 C48 C88 121.0(5)
C25 C49 C95 107.5(5)
C38 C49 C25 120.0(5)
C38 C49 C95 119.1(5)
C62 C50 C30 109.0(5)
C92 C50 C30 118.9(5)
C92 C50 C62 120.6(5)
C24 C51 C60 119.3(5)
C24 C51 C66 121.2(5)
C60 C51 C66 119.4(5)
C63 C52 C74 124.1(5)
C63 C52 C82 120.9(5)
C82 C52 C74 108.6(4)
C6 C53 C5 120.1(5)
C6 C53 C14 120.6(6)
C14 C53 C5 107.9(5)
C39 C54 C70 120.0(5)
C39 C54 C94 118.3(5)
C70 C54 C94 108.7(5)
C37 C55 H55 119.3
C48 C55 C37 121.4(6)
C48 C55 H55 119.3
C1 C56 C12 118.9(5)
C1 C56 C74 121.6(5)
C12 C56 C74 119.4(5)
C30 C57 C80 107.6(5)
C61 C57 C30 122.0(5)
C61 C57 C80 118.6(5)
C18 C58 C13 107.8(5)
C70 C58 C13 119.6(5)
C70 C58 C18 119.9(6)
C2 C59 C35 118.5(5)
C2 C59 C88 124.3(4)
C35 C59 C88 110.6(4)
C4 C60 C51 120.3(6)
C4 C60 H60 119.9
C51 C60 H60 119.9
C16 C61 C32 108.9(5)
C57 C61 C16 122.1(4)
C57 C61 C32 118.5(5)
C80 C62 C50 108.0(5)
C81 C62 C50 120.0(6)
C81 C62 C80 119.1(5)
C52 C63 C75 118.0(5)
C52 C63 C83 122.6(5)
C75 C63 C83 111.0(4)
C21 C64 C83 122.4(5)
C29 C64 C21 110.1(4)
C29 C64 C83 125.1(4)
C3 C65 C47 118.3(6)
C3 C65 C83 123.4(5)
C47 C65 C83 118.2(5)
C29 C66 C10 114.2(4)
C29 C66 C51 105.4(3)
C29 C66 C89 100.8(4)
C51 C66 C10 113.9(4)
C89 C66 C10 114.7(3)
C89 C66 C51 106.6(4)
C48 C67 H67 119.4
C48 C67 C71 121.3(6)
C71 C67 H67 119.4
C28 C68 H68 120.1
C34 C68 C28 119.8(6)
C34 C68 H68 120.1
C47 C69 H69 119.0
C76 C69 C47 121.9(7)
C76 C69 H69 119.0
C54 C70 C31 108.2(5)
C58 C70 C31 119.5(6)
C58 C70 C54 120.8(5)
C46 C71 C67 119.6(6)
C46 C71 H71 120.2
C67 C71 H71 120.2
C24 C72 H72 120.5
C41 C72 C24 119.0(6)
C41 C72 H72 120.5
C14 C73 C81 108.1(5)
C82 C73 C14 118.4(5)
C82 C73 C81 121.2(5)
C20 C74 C52 100.1(4)
C20 C74 C56 112.8(4)
C29 C74 C20 105.6(4)
C29 C74 C52 107.1(4)
C29 C74 C56 117.8(5)
C56 C74 C52 111.8(4)
C14 C75 C63 121.9(5)
C14 C75 C84 121.0(5)
C63 C75 C84 107.2(5)
C8 C76 C69 119.8(7)
C8 C76 H76 120.1
C69 C76 H76 120.1
C7 C77 H77 120.0
C26 C77 C7 119.9(6)
C26 C77 H77 120.0
C25 C78 C23 119.9(6)
C25 C78 C92 119.1(6)
C92 C78 C23 108.4(5)
C18 C79 C38 108.1(5)
C86 C79 C18 117.8(5)
C86 C79 C38 121.2(5)
C22 C80 C57 117.5(5)
C22 C80 C62 122.0(5)
C62 C80 C57 108.0(5)
C5 C81 C73 107.1(6)
C62 C81 C5 120.5(5)
C62 C81 C73 119.3(5)
C52 C82 C22 109.5(5)
C73 C82 C22 119.0(5)
C73 C82 C52 120.9(5)
C63 C83 C65 115.6(4)
C63 C83 C90 100.4(4)
C64 C83 C63 107.3(4)
C64 C83 C65 113.2(4)
C64 C83 C90 107.1(4)
C65 C83 C90 112.3(4)
C90 C84 C75 110.3(4)
C94 C84 C75 118.9(5)
C94 C84 C90 121.6(4)
C31 C85 C23 120.1(6)
C31 C85 C87 119.8(5)
C87 C85 C23 108.9(6)
C43 C86 C35 108.9(5)
C79 C86 C35 118.6(5)
C79 C86 C43 122.7(5)
C5 C87 C85 119.6(6)
C5 C87 C92 121.5(6)
C92 C87 C85 107.4(5)
C48 C88 C43 109.9(4)
C48 C88 C59 114.5(4)
C59 C88 C43 98.9(4)
C89 C88 C43 106.5(4)
C89 C88 C48 118.3(4)
C89 C88 C59 106.8(4)
C21 C89 C66 108.4(4)
C21 C89 C88 124.0(4)
C88 C89 C66 125.2(4)
C42 C90 C83 124.6(5)
C42 C90 C84 119.9(5)
C84 C90 C83 109.1(4)
C17 C91 C36 111.0(4)
C43 C91 C17 119.0(5)
C43 C91 C36 123.9(5)
C50 C92 C78 120.6(5)
C50 C92 C87 118.3(5)
C87 C92 C78 108.4(6)
C27 C93 H93 119.5
C34 C93 C27 121.0(6)
C34 C93 H93 119.5
C6 C94 C54 107.5(5)
C84 C94 C6 120.7(5)
C84 C94 C54 118.8(5)
C35 C95 C49 120.0(5)
C35 C95 C96 120.7(5)
C96 C95 C49 106.7(5)
C32 C96 C11 120.9(5)
C32 C96 C95 117.9(5)
C95 C96 C11 109.4(5)
C290 C385 H385 120.1
C290 C385 C312 119.8(8)
C312 C385 H385 120.1
C297 C137 C359 119.5(7)
C297 C137 C362 119.5(8)
C359 C137 C362 110.6(7)
C345 C289 H289 119.8
C351 C289 H289 119.8
C351 C289 C345 120.4(8)
C385 C290 H290 119.5
C385 C290 C311 121.1(8)
C311 C290 H290 119.5
C360 C291 C292 107.7(6)
C381 C291 C292 120.5(6)
C381 C291 C360 119.1(6)
C318 C292 C291 108.4(6)
C359 C292 C291 120.6(6)
C359 C292 C318 119.9(7)
C298 C293 H293 120.0
C298 C293 C332 120.1(9)
C332 C293 H293 120.0
C299 C294 H294 120.1
C369 C294 H294 120.1
C369 C294 C299 119.9(6)
C307 C295 C362 119.8(6)
C324 C295 C307 118.4(6)
C324 C295 C362 110.0(6)
C328 C296 C320 108.7(7)
C331 C296 C320 119.9(7)
C331 C296 C328 119.1(7)
C137 C297 C320 119.7(7)
C137 C297 C327 118.4(8)
C320 C297 C327 107.0(7)
C293 C298 H298 118.7
C293 C298 C313 122.7(8)
C313 C298 H298 118.7
C294 C299 H299 120.1
C366 C299 C294 119.8(6)
C366 C299 H299 120.1
C326 C300 C363 125.3(5)
C326 C300 C381 119.6(6)
C381 C300 C363 109.5(5)
C331 C301 C321 107.7(6)
C354 C301 C321 118.6(7)
C354 C301 C331 120.8(7)
C306 C303 C309 117.0(5)
C306 C303 C365 122.5(5)
C309 C303 C365 120.4(5)
C305 C304 H304 120.4
C305 C304 C309 119.1(6)
C309 C304 H304 120.4
C304 C305 H305 120.1
C310 C305 C304 119.8(6)
C310 C305 H305 120.1
C303 C306 H306 118.5
C310 C306 C303 123.0(6)
C310 C306 H306 118.5
C295 C307 C375 117.1(6)
C334 C307 C295 121.5(6)
C334 C307 C375 110.3(5)
C312 C308 H308 118.8
C314 C308 H308 118.8
C314 C308 C312 122.4(7)
C303 C309 C304 120.3(6)
C303 C309 H309 119.8
C304 C309 H309 119.8
C305 C310 H310 119.7
C306 C310 C305 120.7(6)
C306 C310 H310 119.7
C290 C311 H311 119.7
C290 C311 C314 120.6(8)
C314 C311 H311 119.7
C385 C312 C350 120.4(6)
C308 C312 C385 117.7(6)
C308 C312 C350 121.8(5)
C298 C313 H313 120.2
C298 C313 C374 119.7(7)
C374 C313 H313 120.2
C308 C314 C311 118.4(8)
C308 C314 H314 120.8
C311 C314 H314 120.8
C366 C315 H315 119.5
C366 C315 C371 120.9(6)
C371 C315 H315 119.5
C321 C316 C329 108.5(6)
C349 C316 C321 118.7(6)
C349 C316 C329 121.2(6)
C292 C318 C330 107.5(7)
C327 C318 C292 120.0(7)
C327 C318 C330 120.4(7)
C346 C319 C363 121.6(5)
C357 C319 C346 109.8(5)
C357 C319 C363 126.5(4)
C296 C320 C297 108.5(6)
C323 C320 C296 120.8(7)
C323 C320 C297 119.6(7)
C316 C321 C301 108.3(6)
C382 C321 C301 120.9(6)
C382 C321 C316 118.6(6)
C345 C322 H322 120.7
C376 C322 H322 120.7
C376 C322 C345 118.6(8)
C320 C323 C337 120.2(7)
C320 C323 C367 118.9(6)
C367 C323 C337 107.6(6)
C295 C324 C359 107.4(7)
C377 C324 C295 118.9(6)
C377 C324 C359 120.5(6)
C334 C325 C379 110.4(4)
C357 C325 C334 107.5(4)
C357 C325 C364 106.6(4)
C357 C325 C379 117.8(4)
C364 C325 C334 100.1(4)
C364 C325 C379 112.8(4)
C300 C326 C356 123.3(5)
C300 C326 C361 119.2(6)
C361 C326 C356 110.5(5)
C297 C327 C328 107.8(7)
C318 C327 C297 120.8(7)
C318 C327 C328 120.3(7)
C296 C328 C327 108.0(7)
C358 C328 C296 121.2(7)
C358 C328 C327 118.0(7)
C316 C329 C331 106.2(6)
C367 C329 C316 119.1(6)
C367 C329 C331 122.7(6)
C342 C330 C318 119.6(7)
C342 C330 C360 120.6(7)
C360 C330 C318 108.4(6)
C296 C331 C301 120.7(7)
C296 C331 C329 117.7(7)
C301 C331 C329 109.2(6)
C293 C332 H332 121.1
C293 C332 C335 117.9(8)
C335 C332 H332 121.1
C346 C333 C350 124.2(5)
C346 C333 C365 107.9(4)
C350 C333 C365 126.1(5)
C307 C334 C325 109.3(5)
C348 C334 C307 120.0(6)
C348 C334 C325 124.2(5)
C332 C335 H335 119.4
C374 C335 C332 121.1(7)
C374 C335 H335 119.4
C352 C336 H336 120.4
C352 C336 C368 119.3(7)
C368 C336 H336 120.4
C362 C337 C323 120.4(7)
C362 C337 C380 119.8(7)
C380 C337 C323 108.0(6)
C340 C338 H338 119.6
C340 C338 C368 120.7(6)
C368 C338 H338 119.6
C349 C339 C344 108.7(4)
C370 C339 C344 126.7(5)
C370 C339 C349 120.2(5)
C338 C340 H340 119.1
C338 C340 C379 121.8(6)
C379 C340 H340 119.1
C372 C341 C347 119.9(6)
C382 C341 C347 110.0(6)
C382 C341 C372 119.7(7)
C330 C342 C355 118.5(7)
C330 C342 C358 119.9(7)
C358 C342 C355 109.0(6)
C355 C343 C361 120.8(6)
C355 C343 C378 121.6(6)
C378 C343 C361 107.2(6)
C339 C344 C365 111.5(4)
C371 C344 C339 110.6(4)
C371 C344 C365 115.3(4)
C384 C344 C339 98.6(4)
C384 C344 C365 111.9(4)
C384 C344 C371 107.6(4)
C289 C345 C322 121.6(7)
C289 C345 H345 119.2
C322 C345 H345 119.2
C319 C346 C356 122.0(5)
C333 C346 C319 110.7(4)
C333 C346 C356 125.9(5)
C341 C347 C350 108.7(5)
C378 C347 C341 119.6(6)
C378 C347 C350 125.5(5)
C334 C348 C363 123.8(5)
C334 C348 C377 119.0(6)
C377 C348 C363 108.7(5)
C316 C349 C339 121.6(5)
C316 C349 C383 117.8(6)
C339 C349 C383 110.3(5)
C333 C350 C312 117.2(5)
C333 C350 C347 107.0(4)
C333 C350 C370 106.3(4)
C347 C350 C312 110.8(4)
C370 C350 C312 114.6(5)
C370 C350 C347 99.3(5)
C289 C351 H351 119.9
C289 C351 C353 120.3(9)
C353 C351 H351 119.9
C336 C352 H352 119.8
C379 C352 C336 120.5(6)
C379 C352 H352 119.8
C351 C353 H353 119.2
C376 C353 C351 121.6(7)
C376 C353 H353 119.2
C301 C354 C358 118.8(6)
C301 C354 C372 121.6(6)
C372 C354 C358 107.3(6)
C343 C355 C342 120.9(6)
C343 C355 C372 120.3(6)
C372 C355 C342 106.5(7)
C326 C356 C378 99.5(5)
C346 C356 C326 108.2(4)
C346 C356 C378 106.0(4)
C376 C356 C326 112.7(5)
C376 C356 C346 114.1(5)
C376 C356 C378 115.1(4)
C319 C357 C325 123.7(5)
C319 C357 C365 108.4(4)
C325 C357 C365 125.8(4)
C328 C358 C342 121.9(7)
C328 C358 C354 119.4(7)
C342 C358 C354 106.8(6)
C137 C359 C324 107.3(6)
C292 C359 C137 121.3(7)
C292 C359 C324 118.4(7)
C291 C360 C330 107.9(6)
C361 C360 C291 118.8(6)
C361 C360 C330 121.6(6)
C326 C361 C343 109.0(5)
C360 C361 C326 122.2(5)
C360 C361 C343 117.5(6)
C137 C362 C295 104.7(6)
C337 C362 C137 120.5(7)
C337 C362 C295 120.5(6)
C300 C363 C319 107.8(4)
C300 C363 C348 102.2(5)
C300 C363 C374 110.2(4)
C319 C363 C348 105.3(4)
C374 C363 C319 116.4(5)
C374 C363 C348 113.7(4)
C375 C364 C325 110.8(5)
C384 C364 C325 124.2(5)
C384 C364 C375 118.7(5)
C303 C365 C333 103.9(4)
C303 C365 C344 112.6(4)
C303 C365 C357 112.0(4)
C333 C365 C344 113.4(4)
C357 C365 C333 100.6(4)
C357 C365 C344 113.4(4)
C299 C366 H366 120.0
C315 C366 C299 120.0(6)
C315 C366 H366 120.0
C323 C367 C373 108.0(6)
C329 C367 C323 120.0(6)
C329 C367 C373 121.1(6)
C336 C368 H368 120.3
C338 C368 C336 119.3(6)
C338 C368 H368 120.3
C294 C369 H369 119.8
C294 C369 C371 120.3(6)
C371 C369 H369 119.8
C339 C370 C350 124.6(5)
C339 C370 C382 119.5(6)
C382 C370 C350 110.5(5)
C315 C371 C344 119.3(5)
C315 C371 C369 119.1(5)
C369 C371 C344 121.6(5)
C354 C372 C341 118.9(6)
C354 C372 C355 110.4(6)
C355 C372 C341 118.3(6)
C380 C373 C367 108.0(5)
C383 C373 C367 118.7(5)
C383 C373 C380 119.5(6)
C313 C374 C363 118.3(6)
C335 C374 C313 118.4(7)
C335 C374 C363 123.3(6)
C364 C375 C307 106.1(5)
C380 C375 C307 121.9(6)
C380 C375 C364 122.4(5)
C322 C376 C356 120.7(6)
C353 C376 C322 117.5(7)
C353 C376 C356 121.8(5)
C324 C377 C348 121.9(6)
C324 C377 C381 120.3(6)
C348 C377 C381 109.1(5)
C343 C378 C356 111.7(5)
C347 C378 C343 120.1(6)
C347 C378 C356 120.7(5)
C340 C379 C325 121.6(5)
C340 C379 C352 118.3(5)
C352 C379 C325 120.1(5)
C337 C380 C373 108.3(6)
C375 C380 C337 120.8(6)
C375 C380 C373 118.5(5)
C291 C381 C300 121.1(5)
C291 C381 C377 119.7(6)
C300 C381 C377 108.2(5)
C321 C382 C341 120.2(6)
C321 C382 C370 121.4(5)
C341 C382 C370 107.7(6)
C349 C383 C384 106.5(5)
C373 C383 C349 122.1(6)
C373 C383 C384 121.6(5)
C364 C384 C344 127.1(5)
C364 C384 C383 119.1(5)
C383 C384 C344 110.1(5)

loop_
_geom_bond_atom_site_label_1
_geom_bond_atom_site_label_2
_geom_bond_distance
C1 H1 0.9300
C1 C7 1.391(8)
C1 C56 1.336(8)
C2 C10 1.543(6)
C2 C32 1.449(7)
C2 C59 1.370(7)
C3 H3 0.9300
C3 C8 1.377(8)
C3 C65 1.357(8)
C4 H4 0.9300
C4 C41 1.401(10)
C4 C60 1.348(8)
C5 C53 1.442(8)
C5 C81 1.440(8)
C5 C87 1.397(7)
C6 C31 1.467(7)
C6 C53 1.389(8)
C6 C94 1.416(8)
C7 H7 0.9300
C7 C77 1.378(11)
C8 H8 0.9300
C8 C76 1.359(11)
C9 H9 0.9300
C9 C15 1.368(9)
C9 C19 1.393(8)
C10 C16 1.548(7)
C10 C40 1.506(7)
C10 C66 1.585(7)
C11 C25 1.420(8)
C11 C30 1.401(7)
C11 C96 1.437(7)
C12 H12 0.9300
C12 C26 1.365(8)
C12 C56 1.403(8)
C13 C23 1.372(8)
C13 C38 1.417(8)
C13 C58 1.459(8)
C14 C53 1.435(7)
C14 C73 1.435(8)
C14 C75 1.376(7)
C15 H15 0.9300
C15 C44 1.360(11)
C16 C20 1.359(6)
C16 C61 1.414(7)
C17 C18 1.384(8)
C17 C39 1.463(7)
C17 C91 1.417(7)
C18 C58 1.433(8)
C18 C79 1.423(8)
C19 C33 1.348(8)
C19 C36 1.521(7)
C20 C22 1.434(7)
C20 C74 1.530(7)
C21 C36 1.519(7)
C21 C64 1.456(6)
C21 C89 1.338(7)
C22 C80 1.378(7)
C22 C82 1.432(7)
C23 C78 1.442(9)
C23 C85 1.443(8)
C24 H24 0.9300
C24 C51 1.363(8)
C24 C72 1.428(8)
C25 C49 1.460(8)
C25 C78 1.399(8)
C26 H26 0.9300
C26 C77 1.343(10)
C27 H27 0.9300
C27 C40 1.383(8)
C27 C93 1.376(9)
C28 H28 0.9300
C28 C40 1.376(8)
C28 C68 1.411(9)
C29 C64 1.349(7)
C29 C66 1.538(6)
C29 C74 1.512(7)
C30 C50 1.452(8)
C30 C57 1.456(8)
C31 C70 1.470(8)
C31 C85 1.366(8)
C32 C61 1.442(7)
C32 C96 1.379(7)
C33 H33 0.9300
C33 C45 1.391(10)
C34 H34 0.9300
C34 C68 1.348(9)
C34 C93 1.335(9)
C35 C59 1.443(7)
C35 C86 1.444(7)
C35 C95 1.367(7)
C36 C42 1.534(7)
C36 C91 1.516(7)
C37 H37 0.9300
C37 C46 1.347(9)
C37 C55 1.408(7)
C38 C49 1.391(8)
C38 C79 1.437(8)
C39 C42 1.406(7)
C39 C54 1.407(8)
C41 H41 0.9300
C41 C72 1.361(9)
C42 C90 1.371(7)
C43 C86 1.410(7)
C43 C88 1.563(7)
C43 C91 1.346(7)
C44 H44 0.9300
C44 C45 1.349(11)
C45 H45 0.9300
C46 H46 0.9300
C46 C71 1.378(9)
C47 H47 0.9300
C47 C65 1.426(8)
C47 C69 1.387(9)
C48 C55 1.352(7)
C48 C67 1.379(7)
C48 C88 1.520(7)
C49 C95 1.467(8)
C50 C62 1.446(7)
C50 C92 1.397(8)
C51 C60 1.392(7)
C51 C66 1.566(7)
C52 C63 1.375(7)
C52 C74 1.552(7)
C52 C82 1.428(7)
C54 C70 1.441(8)
C54 C94 1.446(7)
C55 H55 0.9300
C56 C74 1.546(6)
C57 C61 1.383(7)
C57 C80 1.473(7)
C58 C70 1.384(8)
C59 C88 1.523(7)
C60 H60 0.9300
C62 C80 1.440(8)
C62 C81 1.367(8)
C63 C75 1.429(7)
C63 C83 1.526(7)
C64 C83 1.509(7)
C65 C83 1.533(7)
C66 C89 1.551(7)
C67 H67 0.9300
C67 C71 1.382(7)
C68 H68 0.9300
C69 H69 0.9300
C69 C76 1.359(11)
C71 H71 0.9300
C72 H72 0.9300
C73 C81 1.457(8)
C73 C82 1.387(7)
C75 C84 1.447(7)
C76 H76 0.9300
C77 H77 0.9300
C78 C92 1.439(7)
C79 C86 1.389(7)
C83 C90 1.545(7)
C84 C90 1.412(7)
C84 C94 1.384(7)
C85 C87 1.441(9)
C87 C92 1.428(9)
C88 C89 1.510(6)
C93 H93 0.9300
C95 C96 1.430(7)
C385 H385 0.9300
C385 C290 1.356(10)
C385 C312 1.406(8)
C137 C297 1.416(10)
C137 C359 1.412(10)
C137 C362 1.457(9)
C289 H289 0.9300
C289 C345 1.335(11)
C289 C351 1.326(10)
C290 H290 0.9300
C290 C311 1.357(11)
C291 C292 1.460(9)
C291 C360 1.437(8)
C291 C381 1.381(8)
C292 C318 1.426(9)
C292 C359 1.395(9)
C293 H293 0.9300
C293 C298 1.317(11)
C293 C332 1.387(11)
C294 H294 0.9300
C294 C299 1.390(9)
C294 C369 1.370(8)
C295 C307 1.423(8)
C295 C324 1.416(9)
C295 C362 1.470(9)
C296 C320 1.454(9)
C296 C328 1.423(10)
C296 C331 1.395(10)
C297 C320 1.456(10)
C297 C327 1.461(9)
C298 H298 0.9300
C298 C313 1.345(9)
C299 H299 0.9300
C299 C366 1.368(9)
C300 C326 1.364(7)
C300 C363 1.515(8)
C300 C381 1.437(8)
C301 C321 1.426(9)
C301 C331 1.415(9)
C301 C354 1.392(9)
C303 C306 1.365(7)
C303 C309 1.407(8)
C303 C365 1.526(7)
C304 H304 0.9300
C304 C305 1.386(9)
C304 C309 1.406(9)
C305 H305 0.9300
C305 C310 1.356(9)
C306 H306 0.9300
C306 C310 1.356(8)
C307 C334 1.406(8)
C307 C375 1.451(8)
C308 H308 0.9300
C308 C312 1.371(8)
C308 C314 1.365(9)
C309 H309 0.9300
C310 H310 0.9300
C311 H311 0.9300
C311 C314 1.379(12)
C312 C350 1.535(8)
C313 H313 0.9300
C313 C374 1.403(8)
C314 H314 0.9300
C315 H315 0.9300
C315 C366 1.365(8)
C315 C371 1.381(7)
C316 C321 1.426(8)
C316 C329 1.438(9)
C316 C349 1.396(8)
C318 C327 1.377(10)
C318 C330 1.455(9)
C319 C346 1.471(7)
C319 C357 1.318(7)
C319 C363 1.527(7)
C320 C323 1.403(9)
C321 C382 1.392(9)
C322 H322 0.9300
C322 C345 1.410(11)
C322 C376 1.384(8)
C323 C337 1.456(10)
C323 C367 1.426(9)
C324 C359 1.474(9)
C324 C377 1.386(9)
C325 C334 1.530(7)
C325 C357 1.521(6)
C325 C364 1.520(7)
C325 C379 1.546(7)
C326 C356 1.530(8)
C326 C361 1.426(9)
C327 C328 1.476(10)
C328 C358 1.387(9)
C329 C331 1.443(9)
C329 C367 1.374(8)
C330 C342 1.390(9)
C330 C360 1.439(9)
C332 H332 0.9300
C332 C335 1.410(9)
C333 C346 1.310(7)
C333 C350 1.515(7)
C333 C365 1.552(7)
C334 C348 1.365(8)
C335 H335 0.9300
C335 C374 1.342(9)
C336 H336 0.9300
C336 C352 1.386(8)
C336 C368 1.391(9)
C337 C362 1.374(10)
C337 C380 1.425(9)
C338 H338 0.9300
C338 C340 1.350(8)
C338 C368 1.356(9)
C339 C344 1.571(7)
C339 C349 1.404(8)
C339 C370 1.356(7)
C340 H340 0.9300
C340 C379 1.367(8)
C341 C347 1.429(8)
C341 C372 1.430(9)
C341 C382 1.405(8)
C342 C355 1.442(9)
C342 C358 1.430(9)
C343 C355 1.369(8)
C343 C361 1.477(8)
C343 C378 1.408(8)
C344 C365 1.601(7)
C344 C371 1.539(7)
C344 C384 1.526(7)
C345 H345 0.9300
C346 C356 1.519(7)
C347 C350 1.529(8)
C347 C378 1.376(8)
C348 C363 1.533(7)
C348 C377 1.436(8)
C349 C383 1.446(8)
C350 C370 1.525(8)
C351 H351 0.9300
C351 C353 1.381(9)
C352 H352 0.9300
C352 C379 1.376(7)
C353 H353 0.9300
C353 C376 1.382(9)
C354 C358 1.460(9)
C354 C372 1.410(9)
C355 C372 1.417(9)
C356 C376 1.516(8)
C356 C378 1.560(8)
C357 C365 1.542(7)
C360 C361 1.371(9)
C363 C374 1.528(8)
C364 C375 1.437(7)
C364 C384 1.361(7)
C366 H366 0.9300
C367 C373 1.449(8)
C368 H368 0.9300
C369 H369 0.9300
C369 C371 1.379(8)
C370 C382 1.422(8)
C373 C380 1.429(8)
C373 C383 1.365(8)
C375 C380 1.378(8)
C377 C381 1.453(8)
C383 C384 1.454(8)

loop_
_geom_torsion_atom_site_label_1
_geom_torsion_atom_site_label_2
_geom_torsion_atom_site_label_3
_geom_torsion_atom_site_label_4
_geom_torsion
C1 C7 C77 C26 -0.8(12)
C1 C56 C74 C20 -177.5(5)
C1 C56 C74 C29 -54.0(7)
C1 C56 C74 C52 70.6(7)
C2 C10 C16 C20 135.6(5)
C2 C10 C16 C61 -22.5(5)
C2 C10 C40 C27 122.1(6)
C2 C10 C40 C28 -57.3(6)
C2 C10 C66 C29 -112.4(4)
C2 C10 C66 C51 126.4(4)
C2 C10 C66 C89 3.3(6)
C2 C32 C61 C16 -1.1(6)
C2 C32 C61 C57 -146.6(5)
C2 C32 C96 C11 141.1(5)
C2 C32 C96 C95 2.2(7)
C2 C59 C88 C43 133.8(4)
C2 C59 C88 C48 -109.5(5)
C2 C59 C88 C89 23.5(6)
C3 C8 C76 C69 0.7(12)
C3 C65 C83 C63 -116.5(6)
C3 C65 C83 C64 7.8(7)
C3 C65 C83 C90 129.1(6)
C4 C41 C72 C24 -1.5(10)
C5 C87 C92 C50 0.2(8)
C5 C87 C92 C78 142.4(6)
C6 C31 C70 C54 0.3(6)
C6 C31 C70 C58 -143.3(5)
C6 C31 C85 C23 137.3(5)
C6 C31 C85 C87 -2.4(8)
C7 C1 C56 C12 -2.3(9)
C7 C1 C56 C74 -178.5(6)
C8 C3 C65 C47 1.9(9)
C8 C3 C65 C83 -178.4(5)
C9 C15 C44 C45 0.8(14)
C9 C19 C33 C45 0.5(10)
C9 C19 C36 C21 16.0(7)
C9 C19 C36 C42 -106.7(6)
C9 C19 C36 C91 139.0(6)
C10 C2 C32 C61 -14.1(5)
C10 C2 C32 C96 -159.8(4)
C10 C2 C59 C35 152.0(5)
C10 C2 C59 C88 3.1(7)
C10 C16 C20 C22 -153.7(5)
C10 C16 C20 C74 -4.2(8)
C10 C16 C61 C32 15.9(6)
C10 C16 C61 C57 159.9(5)
C10 C66 C89 C21 -136.6(5)
C10 C66 C89 C88 26.3(6)
C11 C25 C49 C38 142.2(5)
C11 C25 C49 C95 1.9(6)
C11 C25 C78 C23 -137.3(6)
C11 C25 C78 C92 0.2(9)
C11 C30 C50 C62 142.0(5)
C11 C30 C50 C92 -1.7(8)
C11 C30 C57 C61 -0.7(9)
C11 C30 C57 C80 -143.0(5)
C12 C26 C77 C7 0.3(12)
C12 C56 C74 C20 6.3(7)
C12 C56 C74 C29 129.8(5)
C12 C56 C74 C52 -105.6(6)
C13 C23 C78 C25 -1.0(8)
C13 C23 C78 C92 -142.5(5)
C13 C23 C85 C31 -1.8(8)
C13 C23 C85 C87 141.8(6)
C13 C38 C49 C25 1.4(7)
C13 C38 C49 C95 137.3(5)
C13 C38 C79 C18 0.2(5)
C13 C38 C79 C86 -140.4(5)
C13 C58 C70 C31 1.3(8)
C13 C58 C70 C54 -137.7(6)
C14 C73 C81 C5 -1.0(5)
C14 C73 C81 C62 -142.5(5)
C14 C73 C82 C22 137.6(5)
C14 C73 C82 C52 -3.3(6)
C14 C75 C84 C90 144.4(5)
C14 C75 C84 C94 -3.0(7)
C15 C9 C19 C33 -2.4(10)
C15 C9 C19 C36 179.9(6)
C15 C44 C45 C33 -2.7(15)
C16 C10 C40 C27 14.7(7)
C16 C10 C40 C28 -164.6(5)
C16 C10 C66 C29 -3.6(5)
C16 C10 C66 C51 -124.8(4)
C16 C10 C66 C89 112.1(4)
C16 C20 C22 C80 -3.9(8)
C16 C20 C22 C82 141.6(5)
C16 C20 C74 C29 -22.8(6)
C16 C20 C74 C52 -133.9(5)
C16 C20 C74 C56 107.1(5)
C17 C18 C58 C13 140.2(5)
C17 C18 C58 C70 -1.4(9)
C17 C18 C79 C38 -141.4(5)
C17 C18 C79 C86 0.8(7)
C17 C39 C42 C36 -12.8(6)
C17 C39 C42 C90 141.8(5)
C17 C39 C54 C70 -0.7(8)
C17 C39 C54 C94 -137.8(5)
C18 C17 C39 C42 -144.7(5)
C18 C17 C39 C54 -1.3(8)
C18 C17 C91 C36 155.5(5)
C18 C17 C91 C43 1.8(8)
C18 C58 C70 C31 138.5(6)
C18 C58 C70 C54 -0.6(9)
C18 C79 C86 C35 -139.2(5)
C18 C79 C86 C43 2.9(7)
C19 C9 C15 C44 1.7(12)
C19 C33 C45 C44 2.0(13)
C19 C36 C42 C39 -105.8(5)
C19 C36 C42 C90 100.9(6)
C19 C36 C91 C17 106.0(5)
C19 C36 C91 C43 -101.8(6)
C20 C16 C61 C32 -143.9(5)
C20 C16 C61 C57 0.1(8)
C20 C22 C80 C57 2.5(8)
C20 C22 C80 C62 139.9(5)
C20 C22 C82 C52 -0.2(5)
C20 C22 C82 C73 -145.1(5)
C21 C36 C42 C39 126.5(5)
C21 C36 C42 C90 -26.8(7)
C21 C36 C91 C17 -125.8(5)
C21 C36 C91 C43 26.4(7)
C21 C64 C83 C63 -131.5(5)
C21 C64 C83 C65 99.8(5)
C21 C64 C83 C90 -24.5(7)
C22 C20 C74 C29 129.1(4)
C22 C20 C74 C52 18.1(5)
C22 C20 C74 C56 -100.9(5)
C23 C13 C38 C49 -0.9(8)
C23 C13 C38 C79 142.4(5)
C23 C13 C58 C18 -143.0(5)
C23 C13 C58 C70 -1.3(8)
C23 C78 C92 C50 141.6(6)
C23 C78 C92 C87 0.5(6)
C23 C85 C87 C5 -143.2(5)
C23 C85 C87 C92 0.7(6)
C24 C51 C60 C4 -0.9(9)
C24 C51 C66 C10 -122.3(5)
C24 C51 C66 C29 111.8(5)
C24 C51 C66 C89 5.2(6)
C25 C11 C30 C50 1.5(8)
C25 C11 C30 C57 137.0(6)
C25 C11 C96 C32 -140.5(5)
C25 C11 C96 C95 1.5(6)
C25 C49 C95 C35 141.2(5)
C25 C49 C95 C96 -0.9(6)
C25 C78 C92 C50 -0.3(9)
C25 C78 C92 C87 -141.4(5)
C26 C12 C56 C1 1.8(9)
C26 C12 C56 C74 178.1(5)
C29 C64 C83 C63 29.1(6)
C29 C64 C83 C65 -99.6(6)
C29 C64 C83 C90 136.2(5)
C29 C66 C89 C21 -13.5(5)
C29 C66 C89 C88 149.5(4)
C30 C11 C25 C49 -143.5(5)
C30 C11 C25 C78 -0.8(8)
C30 C11 C96 C32 0.4(8)
C30 C11 C96 C95 142.5(5)
C30 C50 C62 C80 -1.6(7)
C30 C50 C62 C81 -142.7(5)
C30 C50 C92 C78 1.0(8)
C30 C50 C92 C87 138.4(5)
C30 C57 C61 C16 -139.9(6)
C30 C57 C61 C32 0.9(9)
C30 C57 C80 C22 143.9(5)
C30 C57 C80 C62 1.0(7)
C31 C6 C53 C5 -0.8(7)
C31 C6 C53 C14 -139.9(5)
C31 C6 C94 C54 -0.7(6)
C31 C6 C94 C84 140.1(5)
C31 C85 C87 C5 0.6(8)
C31 C85 C87 C92 144.5(5)
C32 C2 C10 C16 21.7(5)
C32 C2 C10 C40 -94.7(5)
C32 C2 C10 C66 138.6(4)
C32 C2 C59 C35 -2.0(6)
C32 C2 C59 C88 -150.9(4)
C33 C19 C36 C21 -161.7(5)
C33 C19 C36 C42 75.6(7)
C33 C19 C36 C91 -38.7(7)
C35 C59 C88 C43 -17.2(4)
C35 C59 C88 C48 99.5(4)
C35 C59 C88 C89 -127.5(4)
C35 C95 C96 C11 -142.1(5)
C35 C95 C96 C32 1.2(7)
C36 C19 C33 C45 178.3(7)
C36 C21 C64 C29 -165.3(5)
C36 C21 C64 C83 -2.1(8)
C36 C21 C89 C66 175.5(4)
C36 C21 C89 C88 12.3(8)
C36 C42 C90 C83 0.4(8)
C36 C42 C90 C84 149.1(5)
C37 C46 C71 C67 1.9(9)
C38 C13 C23 C78 0.7(8)
C38 C13 C23 C85 -136.6(6)
C38 C13 C58 C18 0.2(5)
C38 C13 C58 C70 142.0(5)
C38 C49 C95 C35 0.4(6)
C38 C49 C95 C96 -141.7(5)
C38 C79 C86 C35 -2.2(7)
C38 C79 C86 C43 139.9(5)
C39 C17 C18 C58 2.4(8)
C39 C17 C18 C79 138.8(5)
C39 C17 C91 C36 9.3(6)
C39 C17 C91 C43 -144.4(5)
C39 C42 C90 C83 -150.4(5)
C39 C42 C90 C84 -1.7(8)
C39 C54 C70 C31 -141.5(5)
C39 C54 C70 C58 1.6(8)
C39 C54 C94 C6 142.4(5)
C39 C54 C94 C84 0.8(8)
C40 C10 C16 C20 -110.8(5)
C40 C10 C16 C61 91.1(5)
C40 C10 C66 C29 124.3(4)
C40 C10 C66 C51 3.2(5)
C40 C10 C66 C89 -120.0(4)
C40 C27 C93 C34 2.0(11)
C40 C28 C68 C34 0.8(10)
C41 C4 C60 C51 -1.1(10)
C42 C36 C91 C17 -15.8(6)
C42 C36 C91 C43 136.4(5)
C42 C39 C54 C70 138.1(6)
C42 C39 C54 C94 0.9(9)
C43 C88 C89 C21 16.9(6)
C43 C88 C89 C66 -143.5(5)
C46 C37 C55 C48 -0.6(8)
C47 C65 C83 C63 63.2(7)
C47 C65 C83 C64 -172.5(5)
C47 C65 C83 C90 -51.2(6)
C47 C69 C76 C8 0.7(13)
C48 C67 C71 C46 -1.5(8)
C48 C88 C89 C21 -107.3(6)
C48 C88 C89 C66 92.3(6)
C49 C25 C78 C23 1.5(7)
C49 C25 C78 C92 139.1(6)
C49 C38 C79 C18 143.6(5)
C49 C38 C79 C86 3.0(7)
C49 C95 C96 C11 -0.3(6)
C49 C95 C96 C32 143.0(5)
C50 C30 C57 C61 140.3(6)
C50 C30 C57 C80 -2.0(6)
C50 C62 C80 C22 -140.5(5)
C50 C62 C80 C57 0.4(7)
C50 C62 C81 C5 1.1(8)
C50 C62 C81 C73 137.4(5)
C51 C24 C72 C41 -0.3(10)
C51 C66 C89 C21 96.4(5)
C51 C66 C89 C88 -100.7(5)
C52 C63 C75 C14 -4.4(6)
C52 C63 C75 C84 141.3(4)
C52 C63 C83 C64 -22.8(6)
C52 C63 C83 C65 104.5(5)
C52 C63 C83 C90 -134.4(4)
C53 C5 C81 C62 141.4(5)
C53 C5 C81 C73 0.5(6)
C53 C5 C87 C85 1.2(8)
C53 C5 C87 C92 -137.6(6)
C53 C6 C31 C70 143.6(5)
C53 C6 C31 C85 2.6(8)
C53 C6 C94 C54 -143.4(5)
C53 C6 C94 C84 -2.7(8)
C53 C14 C73 C81 1.1(5)
C53 C14 C73 C82 -141.6(4)
C53 C14 C75 C63 141.5(5)
C53 C14 C75 C84 0.3(7)
C54 C39 C42 C36 -155.1(5)
C54 C39 C42 C90 -0.5(9)
C55 C37 C46 C71 -0.9(9)
C55 C48 C67 C71 0.1(8)
C55 C48 C88 C43 -65.4(6)
C55 C48 C88 C59 -175.6(4)
C55 C48 C88 C89 57.1(7)
C56 C1 C7 C77 1.8(11)
C56 C12 C26 C77 -0.8(10)
C57 C30 C50 C62 2.3(6)
C57 C30 C50 C92 -141.4(5)
C58 C13 C23 C78 138.8(6)
C58 C13 C23 C85 1.5(8)
C58 C13 C38 C49 -143.6(5)
C58 C13 C38 C79 -0.3(6)
C58 C18 C79 C38 0.0(5)
C58 C18 C79 C86 142.1(5)
C59 C2 C10 C16 -134.5(5)
C59 C2 C10 C40 109.2(5)
C59 C2 C10 C66 -17.5(6)
C59 C2 C32 C61 143.9(4)
C59 C2 C32 C96 -1.7(7)
C59 C35 C86 C43 0.4(5)
C59 C35 C86 C79 147.2(4)
C59 C35 C95 C49 -141.9(5)
C59 C35 C95 C96 -5.1(7)
C59 C88 C89 C21 121.8(5)
C59 C88 C89 C66 -38.6(6)
C60 C4 C41 C72 2.3(11)
C60 C51 C66 C10 62.4(6)
C60 C51 C66 C29 -63.5(6)
C60 C51 C66 C89 -170.1(4)
C61 C16 C20 C22 2.5(7)
C61 C16 C20 C74 152.0(5)
C61 C32 C96 C11 -0.3(8)
C61 C32 C96 C95 -139.2(5)
C61 C57 C80 C22 0.1(8)
C61 C57 C80 C62 -142.7(6)
C62 C50 C92 C78 -138.3(6)
C62 C50 C92 C87 -0.9(8)
C63 C52 C74 C20 133.8(4)
C63 C52 C74 C29 23.9(6)
C63 C52 C74 C56 -106.5(5)
C63 C52 C82 C22 -140.8(4)
C63 C52 C82 C73 3.4(6)
C63 C75 C84 C90 -1.7(6)
C63 C75 C84 C94 -149.1(5)
C63 C83 C90 C42 137.8(5)
C63 C83 C90 C84 -13.7(5)
C64 C21 C36 C19 -99.0(6)
C64 C21 C36 C42 27.5(7)
C64 C21 C36 C91 133.0(5)
C64 C21 C89 C66 7.4(6)
C64 C21 C89 C88 -155.8(4)
C64 C29 C66 C10 138.7(4)
C64 C29 C66 C51 -95.5(5)
C64 C29 C66 C89 15.2(5)
C64 C29 C74 C20 -124.5(5)
C64 C29 C74 C52 -18.5(6)
C64 C29 C74 C56 108.5(6)
C64 C83 C90 C42 25.9(7)
C64 C83 C90 C84 -125.6(5)
C65 C3 C8 C76 -2.0(11)
C65 C47 C69 C76 -0.7(12)
C65 C83 C90 C42 -98.8(6)
C65 C83 C90 C84 109.7(5)
C66 C10 C16 C20 18.6(6)
C66 C10 C16 C61 -139.6(4)
C66 C10 C40 C27 -113.0(6)
C66 C10 C40 C28 67.6(6)
C66 C29 C64 C21 -12.0(6)
C66 C29 C64 C83 -174.6(4)
C66 C29 C74 C20 39.2(6)
C66 C29 C74 C52 145.3(4)
C66 C29 C74 C56 -87.7(6)
C66 C51 C60 C4 174.6(5)
C67 C48 C55 C37 1.0(8)
C67 C48 C88 C43 114.1(5)
C67 C48 C88 C59 3.9(6)
C67 C48 C88 C89 -123.4(5)
C68 C28 C40 C10 -178.3(5)
C68 C28 C40 C27 2.3(9)
C68 C34 C93 C27 1.4(12)
C69 C47 C65 C3 -0.6(9)
C69 C47 C65 C83 179.7(6)
C70 C31 C85 C23 1.9(8)
C70 C31 C85 C87 -137.9(5)
C70 C54 C94 C6 0.8(6)
C70 C54 C94 C84 -140.7(5)
C72 C24 C51 C60 1.6(9)
C72 C24 C51 C66 -173.8(5)
C73 C14 C53 C5 -0.8(6)
C73 C14 C53 C6 142.6(5)
C73 C14 C75 C63 4.6(7)
C73 C14 C75 C84 -136.6(5)
C74 C20 C22 C80 -157.6(5)
C74 C20 C22 C82 -12.1(5)
C74 C29 C64 C21 154.3(4)
C74 C29 C64 C83 -8.3(8)
C74 C29 C66 C10 -27.2(6)
C74 C29 C66 C51 98.6(5)
C74 C29 C66 C89 -150.7(5)
C74 C52 C63 C75 -148.2(4)
C74 C52 C63 C83 -3.0(7)
C74 C52 C82 C22 12.2(5)
C74 C52 C82 C73 156.3(4)
C75 C14 C53 C5 -142.2(5)
C75 C14 C53 C6 1.3(7)
C75 C14 C73 C81 142.1(4)
C75 C14 C73 C82 -0.7(6)
C75 C63 C83 C64 124.6(4)
C75 C63 C83 C65 -108.1(5)
C75 C63 C83 C90 12.9(5)
C75 C84 C90 C42 -142.8(5)
C75 C84 C90 C83 10.2(6)
C75 C84 C94 C6 4.1(7)
C75 C84 C94 C54 140.6(5)
C78 C23 C85 C31 -144.1(6)
C78 C23 C85 C87 -0.4(7)
C78 C25 C49 C38 -1.8(7)
C78 C25 C49 C95 -142.1(5)
C79 C18 C58 C13 -0.1(5)
C79 C18 C58 C70 -141.8(5)
C79 C38 C49 C25 -137.9(5)
C79 C38 C49 C95 -2.0(7)
C80 C22 C82 C52 146.6(4)
C80 C22 C82 C73 1.6(7)
C80 C57 C61 C16 -1.5(8)
C80 C57 C61 C32 139.3(5)
C80 C62 C81 C5 -135.7(6)
C80 C62 C81 C73 0.6(8)
C81 C5 C53 C6 -143.5(5)
C81 C5 C53 C14 0.2(6)
C81 C5 C87 C85 139.8(6)
C81 C5 C87 C92 1.1(9)
C81 C62 C80 C22 1.0(8)
C81 C62 C80 C57 141.8(5)
C81 C73 C82 C22 -0.1(7)
C81 C73 C82 C52 -141.0(5)
C82 C22 C80 C57 -139.5(5)
C82 C22 C80 C62 -2.1(7)
C82 C52 C63 C75 0.4(6)
C82 C52 C63 C83 145.7(4)
C82 C52 C74 C20 -18.0(4)
C82 C52 C74 C29 -128.0(4)
C82 C52 C74 C56 101.6(5)
C82 C73 C81 C5 140.5(5)
C82 C73 C81 C62 -1.0(8)
C83 C63 C75 C14 -153.5(4)
C83 C63 C75 C84 -7.7(6)
C85 C23 C78 C25 141.5(5)
C85 C23 C78 C92 0.0(6)
C85 C31 C70 C54 142.0(5)
C85 C31 C70 C58 -1.7(8)
C85 C87 C92 C50 -142.8(5)
C85 C87 C92 C78 -0.7(6)
C86 C35 C59 C2 -141.2(4)
C86 C35 C59 C88 11.7(5)
C86 C35 C95 C49 0.4(6)
C86 C35 C95 C96 137.2(5)
C86 C43 C88 C48 -102.7(5)
C86 C43 C88 C59 17.5(5)
C86 C43 C88 C89 128.0(4)
C86 C43 C91 C17 1.9(7)
C86 C43 C91 C36 -148.2(5)
C87 C5 C53 C6 -1.0(8)
C87 C5 C53 C14 142.7(5)
C87 C5 C81 C62 -1.8(8)
C87 C5 C81 C73 -142.7(5)
C88 C43 C86 C35 -11.9(5)
C88 C43 C86 C79 -157.2(4)
C88 C43 C91 C17 150.9(5)
C88 C43 C91 C36 0.8(8)
C88 C48 C55 C37 -179.5(5)
C88 C48 C67 C71 -179.5(5)
C89 C21 C36 C19 94.4(6)
C89 C21 C36 C42 -139.1(5)
C89 C21 C36 C91 -33.6(7)
C89 C21 C64 C29 3.0(6)
C89 C21 C64 C83 166.2(5)
C90 C84 C94 C6 -139.4(5)
C90 C84 C94 C54 -3.0(8)
C91 C17 C18 C58 -139.5(6)
C91 C17 C18 C79 -3.1(8)
C91 C17 C39 C42 2.3(6)
C91 C17 C39 C54 145.7(5)
C91 C36 C42 C39 17.1(6)
C91 C36 C42 C90 -136.2(5)
C91 C43 C86 C35 140.9(5)
C91 C43 C86 C79 -4.3(7)
C91 C43 C88 C48 105.9(6)
C91 C43 C88 C59 -133.9(5)
C91 C43 C88 C89 -23.4(6)
C92 C50 C62 C80 141.2(5)
C92 C50 C62 C81 0.2(8)
C93 C27 C40 C10 176.9(5)
C93 C27 C40 C28 -3.8(9)
C93 C34 C68 C28 -2.7(11)
C94 C6 C31 C70 0.2(6)
C94 C6 C31 C85 -140.8(6)
C94 C6 C53 C5 139.0(5)
C94 C6 C53 C14 -0.1(8)
C94 C54 C70 C31 -0.7(6)
C94 C54 C70 C58 142.4(5)
C94 C84 C90 C42 3.5(8)
C94 C84 C90 C83 156.6(5)
C95 C35 C59 C2 5.5(7)
C95 C35 C59 C88 158.3(4)
C95 C35 C86 C43 -146.3(4)
C95 C35 C86 C79 0.5(6)
C96 C11 C25 C49 -2.1(6)
C96 C11 C25 C78 140.6(5)
C96 C11 C30 C50 -135.5(5)
C96 C11 C30 C57 0.1(8)
C96 C32 C61 C16 145.1(5)
C96 C32 C61 C57 -0.4(8)
C385 C290 C311 C314 1.6(13)
C385 C312 C350 C333 -137.6(6)
C385 C312 C350 C347 99.2(6)
C385 C312 C350 C370 -12.0(8)
C137 C297 C320 C296 140.6(6)
C137 C297 C320 C323 -3.5(10)
C137 C297 C327 C318 2.2(10)
C137 C297 C327 C328 -141.7(7)
C289 C351 C353 C376 3.3(12)
C290 C385 C312 C308 -3.1(10)
C290 C385 C312 C350 -179.3(6)
C290 C311 C314 C308 -1.4(12)
C291 C292 C318 C327 -142.8(6)
C291 C292 C318 C330 -0.3(7)
C291 C292 C359 C137 137.1(7)
C291 C292 C359 C324 0.7(9)
C291 C360 C361 C326 0.0(10)
C291 C360 C361 C343 -139.7(6)
C292 C291 C360 C330 -0.4(7)
C292 C291 C360 C361 143.4(6)
C292 C291 C381 C300 -138.7(6)
C292 C291 C381 C377 1.2(9)
C292 C318 C327 C297 -1.1(10)
C292 C318 C327 C328 138.4(7)
C292 C318 C330 C342 -143.7(6)
C292 C318 C330 C360 0.0(7)
C293 C298 C313 C374 3.0(11)
C293 C332 C335 C374 -2.7(10)
C294 C299 C366 C315 0.6(10)
C294 C369 C371 C315 1.0(9)
C294 C369 C371 C344 -179.5(5)
C295 C307 C334 C325 155.4(5)
C295 C307 C334 C348 2.5(8)
C295 C307 C375 C364 -145.6(5)
C295 C307 C375 C380 1.3(7)
C295 C324 C359 C137 0.2(7)
C295 C324 C359 C292 142.1(6)
C295 C324 C377 C348 5.4(9)
C295 C324 C377 C381 -138.6(6)
C296 C320 C323 C337 -137.7(7)
C296 C320 C323 C367 -1.6(10)
C296 C328 C358 C342 136.7(7)
C296 C328 C358 C354 -1.2(10)
C297 C137 C359 C292 3.7(10)
C297 C137 C359 C324 144.3(6)
C297 C137 C362 C295 -144.2(6)
C297 C137 C362 C337 -4.4(9)
C297 C320 C323 C337 2.0(10)
C297 C320 C323 C367 138.1(7)
C297 C327 C328 C296 2.2(8)
C297 C327 C328 C358 144.2(6)
C298 C293 C332 C335 1.9(11)
C298 C313 C374 C335 -3.7(9)
C298 C313 C374 C363 177.7(5)
C299 C294 C369 C371 0.6(10)
C300 C326 C356 C346 -25.9(8)
C300 C326 C356 C376 101.2(6)
C300 C326 C356 C378 -136.4(6)
C300 C326 C361 C343 141.3(5)
C300 C326 C361 C360 -1.3(9)
C300 C363 C374 C313 -57.5(6)
C300 C363 C374 C335 124.0(6)
C301 C321 C382 C341 -0.2(9)
C301 C321 C382 C370 -140.3(6)
C301 C354 C358 C328 0.5(10)
C301 C354 C358 C342 -143.0(6)
C301 C354 C372 C341 -0.3(9)
C301 C354 C372 C355 141.4(6)
C303 C306 C310 C305 -1.4(9)
C304 C305 C310 C306 -0.3(10)
C305 C304 C309 C303 1.2(10)
C306 C303 C309 C304 -2.7(8)
C306 C303 C365 C333 65.8(6)
C306 C303 C365 C344 -57.3(6)
C306 C303 C365 C357 173.5(4)
C307 C295 C324 C359 -142.8(6)
C307 C295 C324 C377 -1.5(9)
C307 C295 C362 C137 141.9(5)
C307 C295 C362 C337 2.1(8)
C307 C334 C348 C363 145.8(6)
C307 C334 C348 C377 1.4(8)
C307 C375 C380 C337 -1.4(8)
C307 C375 C380 C373 -139.2(5)
C308 C312 C350 C333 46.4(7)
C308 C312 C350 C347 -76.8(7)
C308 C312 C350 C370 171.9(5)
C309 C303 C306 C310 2.9(8)
C309 C303 C365 C333 -111.4(5)
C309 C303 C365 C344 125.5(5)
C309 C303 C365 C357 -3.7(7)
C309 C304 C305 C310 0.3(11)
C312 C385 C290 C311 0.7(12)
C312 C308 C314 C311 -1.2(10)
C312 C350 C370 C339 -107.0(6)
C312 C350 C370 C382 99.3(5)
C314 C308 C312 C385 3.4(9)
C314 C308 C312 C350 179.6(6)
C316 C321 C382 C341 137.9(6)
C316 C321 C382 C370 -2.2(9)
C316 C329 C331 C296 142.7(7)
C316 C329 C331 C301 0.1(8)
C316 C329 C367 C323 -139.2(6)
C316 C329 C367 C373 0.7(10)
C316 C349 C383 C373 -0.1(9)
C316 C349 C383 C384 146.0(6)
C318 C292 C359 C137 -2.5(10)
C318 C292 C359 C324 -139.0(7)
C318 C327 C328 C296 -141.9(7)
C318 C327 C328 C358 0.1(9)
C318 C330 C342 C355 139.0(7)
C318 C330 C342 C358 1.3(9)
C318 C330 C360 C291 0.2(7)
C318 C330 C360 C361 -142.3(6)
C319 C346 C356 C326 27.2(8)
C319 C346 C356 C376 -99.1(6)
C319 C346 C356 C378 133.2(5)
C319 C357 C365 C303 -94.4(5)
C319 C357 C365 C333 15.5(6)
C319 C357 C365 C344 136.9(5)
C319 C363 C374 C313 179.3(5)
C319 C363 C374 C335 0.8(7)
C320 C296 C328 C327 -0.7(8)
C320 C296 C328 C358 -141.3(7)
C320 C296 C331 C301 138.1(7)
C320 C296 C331 C329 -0.1(10)
C320 C297 C327 C318 141.1(7)
C320 C297 C327 C328 -2.8(8)
C320 C323 C337 C362 -1.7(10)
C320 C323 C337 C380 141.1(6)
C320 C323 C367 C329 2.1(10)
C320 C323 C367 C373 -142.4(6)
C321 C301 C331 C296 -141.6(7)
C321 C301 C331 C329 -0.3(8)
C321 C301 C354 C358 137.2(6)
C321 C301 C354 C372 -0.1(10)
C321 C316 C329 C331 0.1(7)
C321 C316 C329 C367 143.8(6)
C321 C316 C349 C339 1.2(9)
C321 C316 C349 C383 -140.5(6)
C323 C337 C362 C137 2.8(9)
C323 C337 C362 C295 136.4(6)
C323 C337 C380 C373 0.3(7)
C323 C337 C380 C375 -141.3(6)
C323 C367 C373 C380 1.6(7)
C323 C367 C373 C383 141.8(6)
C324 C295 C307 C334 -2.5(9)
C324 C295 C307 C375 137.8(6)
C324 C295 C362 C137 -0.6(6)
C324 C295 C362 C337 -140.4(6)
C324 C377 C381 C291 1.1(9)
C324 C377 C381 C300 145.6(6)
C325 C334 C348 C363 -2.8(9)
C325 C334 C348 C377 -147.2(5)
C325 C357 C365 C303 102.1(6)
C325 C357 C365 C333 -148.0(5)
C325 C357 C365 C344 -26.7(7)
C325 C364 C375 C307 -11.1(6)
C325 C364 C375 C380 -157.7(5)
C325 C364 C384 C344 -4.4(8)
C325 C364 C384 C383 151.9(5)
C326 C300 C363 C319 27.5(8)
C326 C300 C363 C348 138.2(6)
C326 C300 C363 C374 -100.5(7)
C326 C300 C381 C291 0.4(9)
C326 C300 C381 C377 -143.5(5)
C326 C356 C376 C322 64.7(7)
C326 C356 C376 C353 -117.5(6)
C326 C356 C378 C343 -13.3(5)
C326 C356 C378 C347 136.5(5)
C327 C297 C320 C296 2.4(8)
C327 C297 C320 C323 -141.8(6)
C327 C318 C330 C342 -1.3(10)
C327 C318 C330 C360 142.4(7)
C327 C328 C358 C342 -0.2(9)
C327 C328 C358 C354 -138.0(6)
C328 C296 C320 C297 -1.0(8)
C328 C296 C320 C323 142.6(7)
C328 C296 C331 C301 0.0(10)
C328 C296 C331 C329 -138.2(7)
C329 C316 C321 C301 -0.3(8)
C329 C316 C321 C382 -143.1(6)
C329 C316 C349 C339 140.2(6)
C329 C316 C349 C383 -1.4(9)
C329 C367 C373 C380 -142.5(6)
C329 C367 C373 C383 -2.2(9)
C330 C318 C327 C297 -138.8(7)
C330 C318 C327 C328 0.7(10)
C330 C342 C355 C343 -0.3(9)
C330 C342 C355 C372 -142.5(6)
C330 C342 C358 C328 -0.5(10)
C330 C342 C358 C354 141.8(6)
C330 C360 C361 C326 138.6(6)
C330 C360 C361 C343 -1.1(8)
C331 C296 C320 C297 -143.0(7)
C331 C296 C320 C323 0.7(11)
C331 C296 C328 C327 141.5(7)
C331 C296 C328 C358 1.0(10)
C331 C301 C321 C316 0.3(8)
C331 C301 C321 C382 142.2(6)
C331 C301 C354 C358 0.5(10)
C331 C301 C354 C372 -136.8(7)
C331 C329 C367 C323 -1.6(10)
C331 C329 C367 C373 138.2(7)
C332 C293 C298 C313 -2.1(12)
C332 C335 C374 C313 3.5(9)
C332 C335 C374 C363 -177.9(5)
C333 C346 C356 C326 -137.9(6)
C333 C346 C356 C376 95.9(7)
C333 C346 C356 C378 -31.9(8)
C333 C350 C370 C339 24.1(7)
C333 C350 C370 C382 -129.7(5)
C334 C307 C375 C364 -1.1(6)
C334 C307 C375 C380 145.8(5)
C334 C325 C357 C319 -16.1(7)
C334 C325 C357 C365 145.1(5)
C334 C325 C364 C375 17.5(5)
C334 C325 C364 C384 -134.1(5)
C334 C325 C379 C340 -109.6(6)
C334 C325 C379 C352 68.0(6)
C334 C348 C363 C300 -134.2(6)
C334 C348 C363 C319 -21.6(7)
C334 C348 C363 C374 107.0(6)
C334 C348 C377 C324 -5.5(8)
C334 C348 C377 C381 142.1(5)
C336 C352 C379 C325 -178.1(5)
C336 C352 C379 C340 -0.4(8)
C337 C323 C367 C329 143.1(6)
C337 C323 C367 C373 -1.4(7)
C338 C340 C379 C325 178.5(6)
C338 C340 C379 C352 0.8(9)
C339 C344 C365 C303 119.1(5)
C339 C344 C365 C333 1.5(6)
C339 C344 C365 C357 -112.4(5)
C339 C344 C371 C315 173.3(5)
C339 C344 C371 C369 -6.2(7)
C339 C344 C384 C364 135.6(5)
C339 C344 C384 C383 -22.4(5)
C339 C349 C383 C373 -145.8(6)
C339 C349 C383 C384 0.3(6)
C339 C370 C382 C321 2.0(8)
C339 C370 C382 C341 -142.4(5)
C340 C338 C368 C336 0.4(11)
C341 C347 C350 C312 -102.7(5)
C341 C347 C350 C333 128.5(5)
C341 C347 C350 C370 18.1(5)
C341 C347 C378 C343 0.1(7)
C341 C347 C378 C356 -147.2(5)
C342 C330 C360 C291 143.5(6)
C342 C330 C360 C361 1.0(9)
C342 C355 C372 C341 142.4(5)
C342 C355 C372 C354 0.5(6)
C343 C355 C372 C341 -0.1(8)
C343 C355 C372 C354 -142.1(6)
C344 C339 C349 C316 -159.3(5)
C344 C339 C349 C383 -15.2(6)
C344 C339 C370 C350 2.0(9)
C344 C339 C370 C382 153.5(5)
C345 C289 C351 C353 -3.4(13)
C345 C322 C376 C353 1.5(10)
C345 C322 C376 C356 179.4(6)
C346 C319 C357 C325 153.4(5)
C346 C319 C357 C365 -10.5(6)
C346 C319 C363 C300 -24.6(7)
C346 C319 C363 C348 -133.2(5)
C346 C319 C363 C374 99.8(6)
C346 C333 C350 C312 -107.7(7)
C346 C333 C350 C347 17.3(8)
C346 C333 C350 C370 122.7(6)
C346 C333 C365 C303 100.6(5)
C346 C333 C365 C344 -136.8(5)
C346 C333 C365 C357 -15.4(6)
C346 C356 C376 C322 -171.4(5)
C346 C356 C376 C353 6.4(8)
C346 C356 C378 C343 -125.5(5)
C346 C356 C378 C347 24.3(7)
C347 C341 C372 C354 142.0(6)
C347 C341 C372 C355 3.3(8)
C347 C341 C382 C321 -145.2(6)
C347 C341 C382 C370 -0.3(7)
C347 C350 C370 C339 135.0(5)
C347 C350 C370 C382 -18.7(5)
C348 C363 C374 C313 56.7(6)
C348 C363 C374 C335 -121.9(6)
C348 C377 C381 C291 -147.1(6)
C348 C377 C381 C300 -2.6(7)
C349 C316 C321 C301 143.5(6)
C349 C316 C321 C382 0.6(9)
C349 C316 C329 C331 -142.6(6)
C349 C316 C329 C367 1.2(10)
C349 C339 C344 C365 140.2(5)
C349 C339 C344 C371 -90.1(5)
C349 C339 C344 C384 22.4(5)
C349 C339 C370 C350 -151.7(5)
C349 C339 C370 C382 -0.1(8)
C349 C383 C384 C344 15.2(6)
C349 C383 C384 C364 -144.8(5)
C350 C333 C346 C319 -155.4(5)
C350 C333 C346 C356 11.1(9)
C350 C333 C365 C303 -94.0(6)
C350 C333 C365 C344 28.5(7)
C350 C333 C365 C357 150.0(5)
C350 C347 C378 C343 149.2(5)
C350 C347 C378 C356 1.9(8)
C350 C370 C382 C321 157.2(5)
C350 C370 C382 C341 12.8(6)
C351 C289 C345 C322 2.6(13)
C351 C353 C376 C322 -2.3(10)
C351 C353 C376 C356 179.8(6)
C352 C336 C368 C338 0.0(11)
C354 C301 C321 C316 -141.5(6)
C354 C301 C321 C382 0.3(9)
C354 C301 C331 C296 -0.7(10)
C354 C301 C331 C329 140.6(7)
C355 C342 C358 C328 -141.8(6)
C355 C342 C358 C354 0.5(7)
C355 C343 C361 C326 -144.1(6)
C355 C343 C361 C360 0.5(8)
C355 C343 C378 C347 3.2(8)
C355 C343 C378 C356 153.2(5)
C356 C326 C361 C343 -10.3(7)
C356 C326 C361 C360 -152.9(6)
C357 C319 C346 C333 0.1(7)
C357 C319 C346 C356 -167.0(5)
C357 C319 C363 C300 137.5(6)
C357 C319 C363 C348 28.9(8)
C357 C319 C363 C374 -98.1(7)
C357 C325 C334 C307 -129.0(5)
C357 C325 C334 C348 22.4(7)
C357 C325 C364 C375 129.3(4)
C357 C325 C364 C384 -22.3(7)
C357 C325 C379 C340 126.3(6)
C357 C325 C379 C352 -56.0(7)
C358 C342 C355 C343 141.6(6)
C358 C342 C355 C372 -0.6(7)
C358 C354 C372 C341 -141.8(6)
C358 C354 C372 C355 -0.2(7)
C359 C137 C297 C320 -137.1(7)
C359 C137 C297 C327 -3.5(10)
C359 C137 C362 C295 0.7(7)
C359 C137 C362 C337 140.5(6)
C359 C292 C318 C327 1.2(10)
C359 C292 C318 C330 143.7(6)
C359 C324 C377 C348 141.6(6)
C359 C324 C377 C381 -2.4(9)
C360 C291 C292 C318 0.4(7)
C360 C291 C292 C359 -143.3(6)
C360 C291 C381 C300 -1.7(10)
C360 C291 C381 C377 138.2(6)
C360 C330 C342 C355 -0.3(9)
C360 C330 C342 C358 -138.0(7)
C361 C326 C356 C346 124.3(5)
C361 C326 C356 C376 -108.6(6)
C361 C326 C356 C378 13.8(6)
C361 C343 C355 C342 0.2(9)
C361 C343 C355 C372 137.4(6)
C361 C343 C378 C347 -141.9(5)
C361 C343 C378 C356 8.1(6)
C362 C137 C297 C320 4.6(10)
C362 C137 C297 C327 138.2(7)
C362 C137 C359 C292 -141.1(6)
C362 C137 C359 C324 -0.5(7)
C362 C295 C307 C334 -141.9(6)
C362 C295 C307 C375 -1.6(7)
C362 C295 C324 C359 0.2(6)
C362 C295 C324 C377 141.6(6)
C362 C337 C380 C373 143.3(6)
C362 C337 C380 C375 1.8(9)
C363 C300 C326 C356 -1.9(9)
C363 C300 C326 C361 -149.7(6)
C363 C300 C381 C291 155.4(6)
C363 C300 C381 C377 11.5(7)
C363 C319 C346 C333 164.9(5)
C363 C319 C346 C356 -2.2(9)
C363 C319 C357 C325 -10.5(9)
C363 C319 C357 C365 -174.4(5)
C363 C348 C377 C324 -154.7(5)
C363 C348 C377 C381 -7.1(7)
C364 C325 C334 C307 -17.9(5)
C364 C325 C334 C348 133.5(6)
C364 C325 C357 C319 -122.7(6)
C364 C325 C357 C365 38.5(6)
C364 C325 C379 C340 1.4(7)
C364 C325 C379 C352 179.1(5)
C364 C375 C380 C337 140.2(6)
C364 C375 C380 C373 2.3(8)
C365 C303 C306 C310 -174.4(5)
C365 C303 C309 C304 174.6(5)
C365 C333 C346 C319 10.3(7)
C365 C333 C346 C356 176.8(5)
C365 C333 C350 C312 89.2(6)
C365 C333 C350 C347 -145.8(5)
C365 C333 C350 C370 -40.4(7)
C365 C344 C371 C315 -59.1(6)
C365 C344 C371 C369 121.4(6)
C365 C344 C384 C364 18.2(7)
C365 C344 C384 C383 -139.8(4)
C366 C315 C371 C344 178.7(5)
C366 C315 C371 C369 -1.7(8)
C367 C323 C337 C362 -142.1(6)
C367 C323 C337 C380 0.7(7)
C367 C329 C331 C296 0.6(10)
C367 C329 C331 C301 -142.0(7)
C367 C373 C380 C337 -1.1(7)
C367 C373 C380 C375 141.5(5)
C367 C373 C383 C349 1.9(9)
C367 C373 C383 C384 -139.3(6)
C368 C336 C352 C379 0.0(9)
C368 C338 C340 C379 -0.8(11)
C369 C294 C299 C366 -1.3(10)
C370 C339 C344 C365 -15.9(7)
C370 C339 C344 C371 113.8(6)
C370 C339 C344 C384 -133.7(6)
C370 C339 C349 C316 -1.4(9)
C370 C339 C349 C383 142.7(5)
C371 C315 C366 C299 1.0(8)
C371 C344 C365 C303 -8.0(6)
C371 C344 C365 C333 -125.7(5)
C371 C344 C365 C357 120.4(5)
C371 C344 C384 C364 -109.6(6)
C371 C344 C384 C383 92.4(5)
C372 C341 C347 C350 -157.1(5)
C372 C341 C347 C378 -3.2(7)
C372 C341 C382 C321 -0.2(8)
C372 C341 C382 C370 144.7(5)
C372 C354 C358 C328 143.3(6)
C372 C354 C358 C342 -0.2(7)
C373 C383 C384 C344 161.6(5)
C373 C383 C384 C364 1.6(8)
C375 C307 C334 C325 12.7(6)
C375 C307 C334 C348 -140.1(5)
C375 C364 C384 C344 -154.0(5)
C375 C364 C384 C383 2.3(7)
C376 C322 C345 C289 -1.7(12)
C376 C356 C378 C343 107.4(5)
C376 C356 C378 C347 -102.9(6)
C377 C324 C359 C137 -140.4(6)
C377 C324 C359 C292 1.6(9)
C377 C348 C363 C300 13.3(6)
C377 C348 C363 C319 125.9(5)
C377 C348 C363 C374 -105.5(6)
C378 C343 C355 C342 -140.3(6)
C378 C343 C355 C372 -3.1(8)
C378 C343 C361 C326 1.3(7)
C378 C343 C361 C360 145.9(5)
C378 C347 C350 C312 105.4(6)
C378 C347 C350 C333 -23.4(7)
C378 C347 C350 C370 -133.8(6)
C378 C356 C376 C322 -48.5(8)
C378 C356 C376 C353 129.3(6)
C379 C325 C334 C307 101.2(5)
C379 C325 C334 C348 -107.4(6)
C379 C325 C357 C319 109.4(6)
C379 C325 C357 C365 -89.4(6)
C379 C325 C364 C375 -99.8(5)
C379 C325 C364 C384 108.5(5)
C380 C337 C362 C137 -135.7(6)
C380 C337 C362 C295 -2.1(9)
C380 C373 C383 C349 137.6(6)
C380 C373 C383 C384 -3.6(8)
C381 C291 C292 C318 141.7(6)
C381 C291 C292 C359 -2.0(10)
C381 C291 C360 C330 -142.3(6)
C381 C291 C360 C361 1.5(10)
C381 C300 C326 C356 148.9(6)
C381 C300 C326 C361 1.1(9)
C381 C300 C363 C319 -125.7(5)
C381 C300 C363 C348 -15.0(6)
C381 C300 C363 C374 106.2(6)
C382 C341 C347 C350 -12.2(6)
C382 C341 C347 C378 141.7(5)
C382 C341 C372 C354 0.4(9)
C382 C341 C372 C355 -138.3(6)
C383 C373 C380 C337 -141.0(6)
C383 C373 C380 C375 1.6(8)
C384 C344 C365 C303 -131.5(4)
C384 C344 C365 C333 110.8(5)
C384 C344 C365 C357 -3.1(6)
C384 C344 C371 C315 66.7(6)
C384 C344 C371 C369 -112.8(6)
C384 C364 C375 C307 142.3(5)
C384 C364 C375 C380 -4.3(8)
